data_4302686
loop_
_publ_author_name
'Liam Balloch'
'Allison M. Drummond'
'Pablo Garc\'ia-\'Alvarez'
'David V. Graham'
'Alan R. Kennedy'
'Jan Klett'
'Robert E. Mulvey'
'Charles T. O'Hara'
'Philip J. A. Rodger'
'Iain D. Rushworth'

_publ_section_title
;
Structural Variations within Group 1
(Li-Cs)+(2,2,6,6-Tetramethyl-1-piperidinyloxy)-Complexes Made via
Metallic Reduction of the Nitroxyl Radical
;
_journal_name_full 'Inorganic Chemistry'
_journal_page_first 6934
_journal_page_last 6944
_journal_paper_doi 10.1021/ic900609e
_journal_volume 48
_journal_year 2009
_chemical_formula_sum 'C48 H104 N8 O4 Rb4'
_chemical_formula_weight 1199.27
_chemical_name_systematic
;
 ?
;
_space_group_IT_number 14
_symmetry_cell_setting monoclinic
_symmetry_space_group_name_Hall '-P 2ybc'
_symmetry_space_group_name_H-M 'P 1 21/c 1'
_atom_sites_solution_hydrogens geom
_atom_sites_solution_primary direct
_atom_sites_solution_secondary difmap
_audit_creation_method SHELXL-97
_cell_angle_alpha 90.00
_cell_angle_beta 101.898(2)
_cell_angle_gamma 90.00
_cell_formula_units_Z 4
_cell_length_a 11.6520(2)
_cell_length_b 23.8720(4)
_cell_length_c 22.2274(4)
_cell_measurement_reflns_used 13989
_cell_measurement_temperature 123(2)
_cell_measurement_theta_max 30.7632
_cell_measurement_theta_min 2.4513
_cell_volume 6049.87(19)
_computing_structure_refinement 'SHELXL-97 (Sheldrick, 1997)'
_diffrn_ambient_temperature 123(2)
_diffrn_measured_fraction_theta_full 0.986
_diffrn_measured_fraction_theta_max 0.986
_diffrn_measurement_device_type 'Oxford Diffraction Gemini S'
_diffrn_measurement_method 'omega scans'
_diffrn_radiation_monochromator graphite
_diffrn_radiation_source 'fine-focus sealed tube'
_diffrn_radiation_type MoK\a
_diffrn_radiation_wavelength 0.71073
_diffrn_reflns_av_R_equivalents 0.0388
_diffrn_reflns_av_sigmaI/netI 0.0651
_diffrn_reflns_limit_h_max 13
_diffrn_reflns_limit_h_min -13
_diffrn_reflns_limit_k_max 25
_diffrn_reflns_limit_k_min -28
_diffrn_reflns_limit_l_max 26
_diffrn_reflns_limit_l_min -26
_diffrn_reflns_number 42115
_diffrn_reflns_theta_full 25.00
_diffrn_reflns_theta_max 25.00
_diffrn_reflns_theta_min 2.46
_exptl_absorpt_coefficient_mu 3.260
_exptl_absorpt_correction_T_max 1.00000
_exptl_absorpt_correction_T_min 0.86469
_exptl_absorpt_correction_type multi-scan
_exptl_absorpt_process_details
;
CrysAlis RED, Oxford Diffraction Ltd.,
Version 1.171.32.24 (release 21-04-2008 CrysAlis171 .NET)
(compiled Apr 21 2008,18:23:10)
Empirical absorption correction using spherical harmonics,
 implemented in SCALE3 ABSPACK scaling algorithm.
;
_exptl_crystal_colour COLOURLESS
_exptl_crystal_density_diffrn 1.317
_exptl_crystal_density_method 'not measured'
_exptl_crystal_description PRISM
_exptl_crystal_F_000 2512
_exptl_crystal_size_max 0.12
_exptl_crystal_size_mid 0.1
_exptl_crystal_size_min 0.08
_refine_diff_density_max 0.336
_refine_diff_density_min -0.329
_refine_diff_density_rms 0.052
_refine_ls_extinction_method none
_refine_ls_goodness_of_fit_ref 0.836
_refine_ls_hydrogen_treatment constr
_refine_ls_matrix_type full
_refine_ls_number_parameters 601
_refine_ls_number_reflns 10508
_refine_ls_number_restraints 0
_refine_ls_restrained_S_all 0.836
_refine_ls_R_factor_all 0.0592
_refine_ls_R_factor_gt 0.0248
_refine_ls_shift/su_max 0.002
_refine_ls_shift/su_mean 0.000
_refine_ls_structure_factor_coef Fsqd
_refine_ls_weighting_details 'calc w=1/[\s^2^(Fo^2^)+(0.0158P)^2^+0.0000P] where P=(Fo^2^+2Fc^2^)/3'
_refine_ls_weighting_scheme calc
_refine_ls_wR_factor_gt 0.0376
_refine_ls_wR_factor_ref 0.0404
_reflns_number_gt 6762
_reflns_number_total 10508
_reflns_threshold_expression >2sigma(I)
_cod_data_source_file ic900609e_si_001_6.cif
_cod_data_source_block pgajan14
_cod_depositor_comments
;
The following automatic conversions were performed:
'_symmetry_cell_setting' value 'MONOCLINIC' changed to 'monoclinic'
according to '/home/saulius/struct/CIF-dictionaries/cif_core.dic'
dictionary named 'cif_core.dic' version 2.4.1 from
2010-06-29.

'_refine_ls_hydrogen_treatment' value 'CONSTR' changed to
'constr' according to '/home/saulius/struct/CIF-dictionaries/cif_core.dic'
dictionary named 'cif_core.dic' version 2.4.1 from 2010-06-29.

Automatic conversion script
Id: cif_fix_enum 1527 2010-12-29 10:47:43Z saulius 
;
_cod_original_cell_volume 6049.87(18)
_cod_database_code 4302686

loop_
_symmetry_equiv_pos_as_xyz
'x, y, z'
'-x, y+1/2, -z+1/2'
'-x, -y, -z'
'x, -y-1/2, z-1/2'

loop_
_atom_site_label
_atom_site_type_symbol
_atom_site_fract_x
_atom_site_fract_y
_atom_site_fract_z
_atom_site_U_iso_or_equiv
_atom_site_adp_type
_atom_site_occupancy
_atom_site_symmetry_multiplicity
_atom_site_calc_flag
_atom_site_refinement_flags
_atom_site_disorder_assembly
_atom_site_disorder_group
C1 C 0.5828(2) 0.07481(10) 0.37127(12) 0.0237(6) Uani 1 1 d . . .
C2 C 0.5515(2) 0.03207(10) 0.41713(12) 0.0396(8) Uani 1 1 d . . .
H2A H 0.6243 0.0209 0.4461 0.047 Uiso 1 1 calc R . .
H2B H 0.4995 0.0503 0.4413 0.047 Uiso 1 1 calc R . .
C3 C 0.4916(3) -0.01983(11) 0.38698(14) 0.0467(9) Uani 1 1 d . . .
H3A H 0.4155 -0.0098 0.3602 0.056 Uiso 1 1 calc R . .
H3B H 0.4768 -0.0464 0.4187 0.056 Uiso 1 1 calc R . .
C4 C 0.5715(2) -0.04658(10) 0.34893(12) 0.0370(8) Uani 1 1 d . . .
H4A H 0.5324 -0.0801 0.3279 0.044 Uiso 1 1 calc R . .
H4B H 0.6448 -0.0590 0.3767 0.044 Uiso 1 1 calc R . .
C5 C 0.6021(2) -0.00652(10) 0.30080(12) 0.0218(6) Uani 1 1 d . . .
C6 C 0.4972(2) 0.00238(10) 0.24710(12) 0.0336(7) Uani 1 1 d . . .
H6A H 0.4273 0.0113 0.2633 0.050 Uiso 1 1 calc R . .
H6B H 0.4833 -0.0319 0.2224 0.050 Uiso 1 1 calc R . .
H6C H 0.5142 0.0334 0.2214 0.050 Uiso 1 1 calc R . .
C7 C 0.7000(2) -0.03447(9) 0.27501(11) 0.0259(7) Uani 1 1 d . . .
H7A H 0.7196 -0.0110 0.2424 0.039 Uiso 1 1 calc R . .
H7B H 0.6736 -0.0713 0.2582 0.039 Uiso 1 1 calc R . .
H7C H 0.7696 -0.0390 0.3080 0.039 Uiso 1 1 calc R . .
C8 C 0.4715(2) 0.10432(10) 0.33656(12) 0.0365(8) Uani 1 1 d . . .
H8A H 0.4871 0.1214 0.2989 0.055 Uiso 1 1 calc R . .
H8B H 0.4485 0.1335 0.3627 0.055 Uiso 1 1 calc R . .
H8C H 0.4079 0.0769 0.3259 0.055 Uiso 1 1 calc R . .
C9 C 0.6649(2) 0.11753(10) 0.40963(11) 0.0283(7) Uani 1 1 d . . .
H9A H 0.7333 0.0981 0.4337 0.042 Uiso 1 1 calc R . .
H9B H 0.6232 0.1370 0.4375 0.042 Uiso 1 1 calc R . .
H9C H 0.6907 0.1448 0.3823 0.042 Uiso 1 1 calc R . .
C10 C 1.0706(2) 0.00332(10) 0.20265(12) 0.0254(7) Uani 1 1 d . . .
C11 C 1.1099(3) -0.03185(11) 0.15296(12) 0.0414(8) Uani 1 1 d . . .
H11A H 1.1600 -0.0629 0.1729 0.050 Uiso 1 1 calc R . .
H11B H 1.0399 -0.0486 0.1262 0.050 Uiso 1 1 calc R . .
C12 C 1.1772(3) 0.00135(11) 0.11335(14) 0.0590(11) Uani 1 1 d . . .
H12A H 1.2512 0.0158 0.1388 0.071 Uiso 1 1 calc R . .
H12B H 1.1968 -0.0228 0.0807 0.071 Uiso 1 1 calc R . .
C13 C 1.0999(3) 0.04954(11) 0.08499(13) 0.0551(10) Uani 1 1 d . . .
H13A H 1.0293 0.0342 0.0574 0.066 Uiso 1 1 calc R . .
H13B H 1.1430 0.0722 0.0596 0.066 Uiso 1 1 calc R . .
C14 C 1.0614(3) 0.08772(11) 0.13260(13) 0.0354(8) Uani 1 1 d . . .
C15 C 0.9672(2) 0.12676(10) 0.09697(12) 0.0385(8) Uani 1 1 d . . .
H15A H 0.9042 0.1044 0.0722 0.058 Uiso 1 1 calc R . .
H15B H 1.0020 0.1510 0.0699 0.058 Uiso 1 1 calc R . .
H15C H 0.9351 0.1499 0.1260 0.058 Uiso 1 1 calc R . .
C16 C 1.1660(2) 0.12275(11) 0.16719(15) 0.0536(10) Uani 1 1 d . . .
H16A H 1.1526 0.1329 0.2079 0.080 Uiso 1 1 calc R . .
H16B H 1.1735 0.1569 0.1438 0.080 Uiso 1 1 calc R . .
H16C H 1.2382 0.1007 0.1718 0.080 Uiso 1 1 calc R . .
C17 C 0.9849(2) -0.03282(10) 0.22934(12) 0.0321(8) Uani 1 1 d . . .
H17A H 1.0237 -0.0677 0.2455 0.048 Uiso 1 1 calc R . .
H17B H 0.9164 -0.0415 0.1970 0.048 Uiso 1 1 calc R . .
H17C H 0.9597 -0.0124 0.2626 0.048 Uiso 1 1 calc R . .
C18 C 1.1745(2) 0.01719(11) 0.25393(13) 0.0391(8) Uani 1 1 d . . .
H18A H 1.2363 0.0348 0.2365 0.059 Uiso 1 1 calc R . .
H18B H 1.2047 -0.0173 0.2754 0.059 Uiso 1 1 calc R . .
H18C H 1.1495 0.0431 0.2830 0.059 Uiso 1 1 calc R . .
C19 C 0.6950(2) 0.28785(10) 0.12225(11) 0.0188(6) Uani 1 1 d . . .
C20 C 0.5964(2) 0.32657(10) 0.09012(12) 0.0273(7) Uani 1 1 d . . .
H20A H 0.5525 0.3404 0.1208 0.033 Uiso 1 1 calc R . .
H20B H 0.6314 0.3594 0.0735 0.033 Uiso 1 1 calc R . .
C21 C 0.5120(2) 0.29844(11) 0.03856(12) 0.0361(7) Uani 1 1 d . . .
H21A H 0.5532 0.2873 0.0057 0.043 Uiso 1 1 calc R . .
H21B H 0.4480 0.3246 0.0208 0.043 Uiso 1 1 calc R . .
C22 C 0.4618(2) 0.24703(11) 0.06414(13) 0.0359(8) Uani 1 1 d . . .
H22A H 0.4088 0.2274 0.0301 0.043 Uiso 1 1 calc R . .
H22B H 0.4144 0.2593 0.0939 0.043 Uiso 1 1 calc R . .
C23 C 0.5554(2) 0.20579(11) 0.09605(12) 0.0250(6) Uani 1 1 d . . .
C24 C 0.4919(2) 0.16449(10) 0.13133(12) 0.0337(7) Uani 1 1 d . . .
H24A H 0.5484 0.1372 0.1532 0.050 Uiso 1 1 calc R . .
H24B H 0.4304 0.1448 0.1023 0.050 Uiso 1 1 calc R . .
H24C H 0.4566 0.1851 0.1610 0.050 Uiso 1 1 calc R . .
C25 C 0.6083(2) 0.17393(10) 0.04810(11) 0.0330(7) Uani 1 1 d . . .
H25A H 0.6139 0.1991 0.0140 0.049 Uiso 1 1 calc R . .
H25B H 0.5580 0.1420 0.0326 0.049 Uiso 1 1 calc R . .
H25C H 0.6868 0.1604 0.0672 0.049 Uiso 1 1 calc R . .
C26 C 0.7589(2) 0.31792(9) 0.17968(11) 0.0276(7) Uani 1 1 d . . .
H26A H 0.7049 0.3240 0.2075 0.041 Uiso 1 1 calc R . .
H26B H 0.7879 0.3541 0.1682 0.041 Uiso 1 1 calc R . .
H26C H 0.8252 0.2950 0.2004 0.041 Uiso 1 1 calc R . .
C27 C 0.7836(2) 0.27758(10) 0.08053(12) 0.0278(7) Uani 1 1 d . . .
H27A H 0.8371 0.2472 0.0977 0.042 Uiso 1 1 calc R . .
H27B H 0.8288 0.3119 0.0781 0.042 Uiso 1 1 calc R . .
H27C H 0.7413 0.2671 0.0393 0.042 Uiso 1 1 calc R . .
C28 C 1.1022(2) 0.20123(10) 0.41338(11) 0.0214(6) Uani 1 1 d . . .
C29 C 1.1954(2) 0.24396(10) 0.44284(12) 0.0328(7) Uani 1 1 d . . .
H29A H 1.2560 0.2244 0.4734 0.039 Uiso 1 1 calc R . .
H29B H 1.2340 0.2592 0.4106 0.039 Uiso 1 1 calc R . .
C30 C 1.1471(2) 0.29242(11) 0.47441(12) 0.0330(7) Uani 1 1 d . . .
H30A H 1.1146 0.2785 0.5094 0.040 Uiso 1 1 calc R . .
H30B H 1.2102 0.3196 0.4903 0.040 Uiso 1 1 calc R . .
C31 C 1.0518(2) 0.32022(10) 0.42747(11) 0.0244(7) Uani 1 1 d . . .
H31A H 1.0873 0.3368 0.3948 0.029 Uiso 1 1 calc R . .
H31B H 1.0173 0.3511 0.4476 0.029 Uiso 1 1 calc R . .
C32 C 0.9533(2) 0.27993(10) 0.39783(11) 0.0193(6) Uani 1 1 d . . .
C33 C 0.8766(2) 0.26438(10) 0.44414(12) 0.0309(7) Uani 1 1 d . . .
H33A H 0.8259 0.2327 0.4282 0.046 Uiso 1 1 calc R . .
H33B H 0.8282 0.2966 0.4502 0.046 Uiso 1 1 calc R . .
H33C H 0.9271 0.2539 0.4835 0.046 Uiso 1 1 calc R . .
C34 C 0.8770(2) 0.31029(10) 0.34420(11) 0.0294(7) Uani 1 1 d . . .
H34A H 0.9243 0.3205 0.3142 0.044 Uiso 1 1 calc R . .
H34B H 0.8447 0.3443 0.3591 0.044 Uiso 1 1 calc R . .
H34C H 0.8126 0.2857 0.3247 0.044 Uiso 1 1 calc R . .
C35 C 1.0621(2) 0.16554(10) 0.46287(11) 0.0338(7) Uani 1 1 d . . .
H35A H 1.0524 0.1896 0.4972 0.051 Uiso 1 1 calc R . .
H35B H 1.1213 0.1368 0.4778 0.051 Uiso 1 1 calc R . .
H35C H 0.9872 0.1475 0.4452 0.051 Uiso 1 1 calc R . .
C36 C 1.1613(2) 0.16320(10) 0.37333(12) 0.0303(7) Uani 1 1 d . . .
H36A H 1.1055 0.1346 0.3538 0.046 Uiso 1 1 calc R . .
H36B H 1.2296 0.1450 0.3990 0.046 Uiso 1 1 calc R . .
H36C H 1.1867 0.1857 0.3415 0.046 Uiso 1 1 calc R . .
C37 C 0.5623(2) -0.00743(12) -0.00214(13) 0.0436(8) Uani 1 1 d . . .
H37A H 0.5617 -0.0433 -0.0246 0.052 Uiso 1 1 calc R . .
H37B H 0.5932 0.0219 -0.0260 0.052 Uiso 1 1 calc R . .
C38 C 0.6114(3) -0.06115(13) 0.09187(14) 0.0718(11) Uani 1 1 d . . .
H38A H 0.5338 -0.0559 0.1016 0.108 Uiso 1 1 calc R . .
H38B H 0.6702 -0.0653 0.1301 0.108 Uiso 1 1 calc R . .
H38C H 0.6109 -0.0949 0.0667 0.108 Uiso 1 1 calc R . .
C39 C 0.7617(3) -0.01893(14) 0.04924(14) 0.0695(11) Uani 1 1 d . . .
H39A H 0.8156 -0.0199 0.0894 0.104 Uiso 1 1 calc R . .
H39B H 0.7815 0.0128 0.0254 0.104 Uiso 1 1 calc R . .
H39C H 0.7686 -0.0538 0.0271 0.104 Uiso 1 1 calc R . .
C40 C 1.1895(3) -0.00906(14) 0.42440(14) 0.0677(11) Uani 1 1 d . . .
H40A H 1.2230 0.0270 0.4402 0.102 Uiso 1 1 calc R . .
H40B H 1.1933 -0.0126 0.3809 0.102 Uiso 1 1 calc R . .
H40C H 1.2341 -0.0395 0.4479 0.102 Uiso 1 1 calc R . .
C41 C 1.0622(2) -0.00406(11) 0.49538(12) 0.0304(7) Uani 1 1 d . . .
H41A H 1.1097 0.0291 0.5115 0.036 Uiso 1 1 calc R . .
H41B H 1.0971 -0.0371 0.5192 0.036 Uiso 1 1 calc R . .
C42 C 1.0179(3) -0.06643(12) 0.40855(13) 0.0606(10) Uani 1 1 d . . .
H42A H 1.0591 -0.0962 0.4349 0.091 Uiso 1 1 calc R . .
H42B H 1.0276 -0.0721 0.3662 0.091 Uiso 1 1 calc R . .
H42C H 0.9344 -0.0674 0.4097 0.091 Uiso 1 1 calc R . .
C43 C 0.3472(2) 0.28321(11) 0.29184(12) 0.0277(7) Uani 1 1 d . . .
H43A H 0.3175 0.3159 0.3114 0.033 Uiso 1 1 calc R . .
H43B H 0.3129 0.2491 0.3063 0.033 Uiso 1 1 calc R . .
C44 C 0.5041(2) 0.27000(11) 0.37820(12) 0.0368(8) Uani 1 1 d . . .
H44A H 0.5896 0.2688 0.3922 0.055 Uiso 1 1 calc R . .
H44B H 0.4704 0.2340 0.3869 0.055 Uiso 1 1 calc R . .
H44C H 0.4718 0.3000 0.3999 0.055 Uiso 1 1 calc R . .
C45 C 0.5290(2) 0.33361(10) 0.29966(12) 0.0357(7) Uani 1 1 d . . .
H45A H 0.5163 0.3396 0.2552 0.054 Uiso 1 1 calc R . .
H45B H 0.6133 0.3323 0.3170 0.054 Uiso 1 1 calc R . .
H45C H 0.4934 0.3644 0.3185 0.054 Uiso 1 1 calc R . .
C46 C 1.1179(2) 0.32859(10) 0.22614(12) 0.0346(8) Uani 1 1 d . . .
H46A H 1.1517 0.3644 0.2170 0.052 Uiso 1 1 calc R . .
H46B H 1.1265 0.3245 0.2707 0.052 Uiso 1 1 calc R . .
H46C H 1.0345 0.3276 0.2065 0.052 Uiso 1 1 calc R . .
C47 C 1.1510(2) 0.28412(11) 0.13523(12) 0.0406(8) Uani 1 1 d . . .
H47A H 1.1760 0.3201 0.1209 0.061 Uiso 1 1 calc R . .
H47B H 1.0662 0.2797 0.1206 0.061 Uiso 1 1 calc R . .
H47C H 1.1921 0.2536 0.1191 0.061 Uiso 1 1 calc R . .
C48 C 1.3065(2) 0.28768(10) 0.22324(12) 0.0247(7) Uani 1 1 d . . .
H48A H 1.3319 0.3242 0.2095 0.030 Uiso 1 1 calc R . .
H48B H 1.3448 0.2579 0.2034 0.030 Uiso 1 1 calc R . .
Rb1 Rb 0.74938(2) 0.079687(10) 0.167697(11) 0.02161(7) Uani 1 1 d . . .
Rb2 Rb 0.90133(2) 0.076567(10) 0.338243(11) 0.01819(7) Uani 1 1 d . . .
Rb3 Rb 0.66533(2) 0.199760(10) 0.274027(11) 0.02069(7) Uani 1 1 d . . .
Rb4 Rb 0.97588(2) 0.203008(10) 0.237986(11) 0.01949(7) Uani 1 1 d . . .
O1 O 0.67267(13) 0.08460(6) 0.28450(7) 0.0199(4) Uani 1 1 d . . .
O2 O 0.97616(13) 0.08795(6) 0.22186(7) 0.0194(4) Uani 1 1 d . . .
O3 O 0.73809(13) 0.19767(6) 0.16769(7) 0.0188(4) Uani 1 1 d . . .
O4 O 0.91353(13) 0.19181(6) 0.34726(7) 0.0186(4) Uani 1 1 d . . .
N1 N 0.65282(17) 0.04620(8) 0.33111(9) 0.0196(5) Uani 1 1 d . . .
N2 N 1.00205(17) 0.05280(7) 0.17373(9) 0.0207(5) Uani 1 1 d . . .
N3 N 0.64428(17) 0.23569(8) 0.14333(9) 0.0180(5) Uani 1 1 d . . .
N4 N 1.00542(17) 0.23102(8) 0.37098(9) 0.0174(5) Uani 1 1 d . . .
N5 N 0.6400(2) -0.01266(10) 0.05810(10) 0.0418(7) Uani 1 1 d . . .
N6 N 1.06693(19) -0.01206(9) 0.43073(10) 0.0355(6) Uani 1 1 d . . .
N7 N 0.47518(18) 0.28080(8) 0.31189(9) 0.0241(5) Uani 1 1 d . . .
N8 N 1.17889(17) 0.28270(8) 0.20252(9) 0.0235(5) Uani 1 1 d . . .

loop_
_atom_site_aniso_label
_atom_site_aniso_U_11
_atom_site_aniso_U_22
_atom_site_aniso_U_33
_atom_site_aniso_U_23
_atom_site_aniso_U_13
_atom_site_aniso_U_12
C1 0.0223(15) 0.0201(15) 0.0296(17) -0.0061(14) 0.0076(14) -0.0034(14)
C2 0.052(2) 0.0340(18) 0.042(2) -0.0054(15) 0.0327(18) -0.0098(16)
C3 0.056(2) 0.0364(19) 0.059(2) -0.0049(17) 0.039(2) -0.0211(17)
C4 0.0453(19) 0.0228(16) 0.049(2) -0.0042(15) 0.0240(17) -0.0145(15)
C5 0.0164(14) 0.0156(14) 0.0347(17) -0.0019(13) 0.0082(14) -0.0031(13)
C6 0.0220(16) 0.0291(16) 0.049(2) -0.0154(15) 0.0047(15) -0.0057(14)
C7 0.0262(16) 0.0151(14) 0.0384(18) -0.0006(13) 0.0110(15) -0.0025(13)
C8 0.0240(16) 0.0350(17) 0.052(2) -0.0150(15) 0.0122(16) 0.0017(14)
C9 0.0352(17) 0.0272(16) 0.0248(17) -0.0001(13) 0.0114(15) 0.0031(14)
C10 0.0273(16) 0.0213(16) 0.0313(17) -0.0015(14) 0.0144(15) 0.0050(14)
C11 0.053(2) 0.0285(17) 0.048(2) -0.0002(15) 0.0233(18) 0.0161(16)
C12 0.086(3) 0.041(2) 0.069(3) 0.0098(18) 0.061(2) 0.030(2)
C13 0.087(3) 0.0400(19) 0.056(2) 0.0146(17) 0.057(2) 0.0200(19)
C14 0.050(2) 0.0230(17) 0.042(2) 0.0080(15) 0.0323(18) 0.0082(16)
C15 0.064(2) 0.0291(17) 0.0300(18) 0.0115(14) 0.0263(18) 0.0119(16)
C16 0.039(2) 0.0318(18) 0.100(3) 0.0193(19) 0.037(2) 0.0023(16)
C17 0.0379(18) 0.0224(16) 0.0388(19) 0.0035(14) 0.0141(16) 0.0040(14)
C18 0.0240(15) 0.0380(17) 0.055(2) 0.0085(17) 0.0084(16) 0.0149(16)
C19 0.0213(14) 0.0181(15) 0.0173(15) 0.0006(12) 0.0045(13) 0.0023(13)
C20 0.0303(16) 0.0238(16) 0.0286(17) 0.0068(14) 0.0077(15) 0.0074(14)
C21 0.0316(17) 0.0335(18) 0.0372(19) 0.0172(16) -0.0069(15) 0.0072(16)
C22 0.0238(17) 0.0384(18) 0.039(2) 0.0094(16) -0.0087(15) -0.0016(15)
C23 0.0204(14) 0.0262(16) 0.0262(16) 0.0078(14) -0.0005(13) 0.0002(14)
C24 0.0221(16) 0.0315(17) 0.044(2) 0.0097(15) -0.0005(15) -0.0049(14)
C25 0.0426(18) 0.0266(16) 0.0257(17) -0.0013(14) -0.0021(15) -0.0075(15)
C26 0.0306(17) 0.0207(16) 0.0303(18) 0.0018(13) 0.0038(15) 0.0026(13)
C27 0.0294(16) 0.0244(15) 0.0319(17) 0.0050(13) 0.0118(14) 0.0035(13)
C28 0.0217(14) 0.0180(15) 0.0212(15) -0.0005(14) -0.0029(13) -0.0008(14)
C29 0.0278(17) 0.0313(17) 0.0328(19) -0.0033(15) -0.0090(15) 0.0021(15)
C30 0.0333(17) 0.0318(17) 0.0289(17) -0.0072(15) -0.0051(15) -0.0115(15)
C31 0.0332(16) 0.0209(15) 0.0198(15) -0.0056(13) 0.0072(14) -0.0027(14)
C32 0.0234(15) 0.0177(15) 0.0172(15) 0.0002(12) 0.0052(13) 0.0012(13)
C33 0.0307(17) 0.0316(17) 0.0342(18) -0.0102(14) 0.0155(15) -0.0060(14)
C34 0.0297(16) 0.0203(16) 0.0350(18) -0.0053(13) -0.0008(15) 0.0005(13)
C35 0.0495(19) 0.0256(16) 0.0233(17) 0.0010(14) 0.0003(15) 0.0030(15)
C36 0.0197(15) 0.0270(16) 0.0419(19) -0.0034(14) 0.0007(15) 0.0012(14)
C37 0.063(2) 0.0426(19) 0.0267(18) -0.0062(15) 0.0122(19) -0.0109(19)
C38 0.102(3) 0.065(3) 0.041(2) 0.0144(19) -0.004(2) -0.017(2)
C39 0.064(3) 0.100(3) 0.043(2) -0.027(2) 0.009(2) 0.006(2)
C40 0.053(2) 0.106(3) 0.053(2) 0.033(2) 0.033(2) 0.033(2)
C41 0.0320(17) 0.0304(16) 0.0270(17) 0.0050(14) 0.0021(15) 0.0085(15)
C42 0.098(3) 0.051(2) 0.033(2) -0.0107(17) 0.015(2) 0.022(2)
C43 0.0294(16) 0.0333(17) 0.0218(17) -0.0021(14) 0.0085(14) -0.0007(14)
C44 0.0427(19) 0.0401(18) 0.0246(18) 0.0009(15) 0.0000(16) 0.0056(16)
C45 0.0246(16) 0.0414(18) 0.0391(19) 0.0031(16) 0.0018(15) 0.0014(15)
C46 0.0197(15) 0.0321(17) 0.052(2) -0.0033(15) 0.0078(15) -0.0005(14)
C47 0.0367(18) 0.052(2) 0.0299(18) -0.0009(16) -0.0006(16) -0.0079(16)
C48 0.0227(15) 0.0270(16) 0.0240(16) -0.0019(14) 0.0038(14) -0.0004(13)
Rb1 0.02142(14) 0.02113(15) 0.02135(15) 0.00079(13) 0.00227(13) 0.00176(13)
Rb2 0.01636(13) 0.01712(14) 0.02056(15) 0.00157(12) 0.00260(12) -0.00054(12)
Rb3 0.02531(15) 0.01866(14) 0.01941(15) 0.00189(12) 0.00764(13) 0.00328(13)
Rb4 0.02183(14) 0.01852(14) 0.01859(15) 0.00049(12) 0.00527(13) -0.00084(13)
O1 0.0198(9) 0.0169(9) 0.0233(10) 0.0036(8) 0.0052(8) -0.0024(8)
O2 0.0209(9) 0.0184(10) 0.0211(10) -0.0036(8) 0.0089(8) 0.0033(8)
O3 0.0186(9) 0.0179(9) 0.0187(10) 0.0035(8) 0.0014(8) 0.0070(8)
O4 0.0199(9) 0.0161(10) 0.0194(10) -0.0029(8) 0.0031(8) -0.0073(8)
N1 0.0205(12) 0.0185(12) 0.0218(13) -0.0006(10) 0.0085(11) -0.0028(10)
N2 0.0279(13) 0.0141(11) 0.0242(13) 0.0015(10) 0.0149(11) 0.0038(10)
N3 0.0164(12) 0.0168(12) 0.0200(13) 0.0049(10) 0.0016(11) 0.0023(10)
N4 0.0191(12) 0.0170(12) 0.0160(12) -0.0015(10) 0.0035(11) -0.0045(10)
N5 0.0569(18) 0.0460(16) 0.0215(14) -0.0025(13) 0.0054(14) -0.0116(14)
N6 0.0439(16) 0.0422(15) 0.0235(14) 0.0076(12) 0.0140(13) 0.0169(13)
N7 0.0253(13) 0.0262(13) 0.0196(13) 0.0008(11) 0.0017(11) 0.0059(11)
N8 0.0219(12) 0.0225(13) 0.0244(13) -0.0009(11) 0.0005(11) -0.0027(11)

loop_
_atom_type_symbol
_atom_type_description
_atom_type_scat_dispersion_real
_atom_type_scat_dispersion_imag
_atom_type_scat_source
C C 0.0033 0.0016 'International Tables Vol C Tables 4.2.6.8 and 6.1.1.4'
H H 0.0000 0.0000 'International Tables Vol C Tables 4.2.6.8 and 6.1.1.4'
Rb Rb -0.9393 2.9676 'International Tables Vol C Tables 4.2.6.8 and 6.1.1.4'
O O 0.0106 0.0060 'International Tables Vol C Tables 4.2.6.8 and 6.1.1.4'
N N 0.0061 0.0033 'International Tables Vol C Tables 4.2.6.8 and 6.1.1.4'

loop_
_geom_angle_atom_site_label_1
_geom_angle_atom_site_label_2
_geom_angle_atom_site_label_3
_geom_angle
_geom_angle_site_symmetry_1
_geom_angle_site_symmetry_3
_geom_angle_publ_flag
N1 C1 C9 106.37(18) . . ?
N1 C1 C8 114.7(2) . . ?
C9 C1 C8 109.9(2) . . ?
N1 C1 C2 109.03(19) . . ?
C9 C1 C2 106.2(2) . . ?
C8 C1 C2 110.3(2) . . ?
C3 C2 C1 113.7(2) . . ?
C3 C2 H2A 108.8 . . ?
C1 C2 H2A 108.8 . . ?
C3 C2 H2B 108.8 . . ?
C1 C2 H2B 108.8 . . ?
H2A C2 H2B 107.7 . . ?
C2 C3 C4 108.2(2) . . ?
C2 C3 H3A 110.1 . . ?
C4 C3 H3A 110.1 . . ?
C2 C3 H3B 110.1 . . ?
C4 C3 H3B 110.1 . . ?
H3A C3 H3B 108.4 . . ?
C3 C4 C5 112.6(2) . . ?
C3 C4 H4A 109.1 . . ?
C5 C4 H4A 109.1 . . ?
C3 C4 H4B 109.1 . . ?
C5 C4 H4B 109.1 . . ?
H4A C4 H4B 107.8 . . ?
N1 C5 C4 109.8(2) . . ?
N1 C5 C7 106.29(18) . . ?
C4 C5 C7 106.76(19) . . ?
N1 C5 C6 114.3(2) . . ?
C4 C5 C6 111.5(2) . . ?
C7 C5 C6 107.7(2) . . ?
C5 C6 H6A 109.5 . . ?
C5 C6 H6B 109.5 . . ?
H6A C6 H6B 109.5 . . ?
C5 C6 H6C 109.5 . . ?
H6A C6 H6C 109.5 . . ?
H6B C6 H6C 109.5 . . ?
C5 C7 H7A 109.5 . . ?
C5 C7 H7B 109.5 . . ?
H7A C7 H7B 109.5 . . ?
C5 C7 H7C 109.5 . . ?
H7A C7 H7C 109.5 . . ?
H7B C7 H7C 109.5 . . ?
C1 C8 H8A 109.5 . . ?
C1 C8 H8B 109.5 . . ?
H8A C8 H8B 109.5 . . ?
C1 C8 H8C 109.5 . . ?
H8A C8 H8C 109.5 . . ?
H8B C8 H8C 109.5 . . ?
C1 C9 H9A 109.5 . . ?
C1 C9 H9B 109.5 . . ?
H9A C9 H9B 109.5 . . ?
C1 C9 H9C 109.5 . . ?
H9A C9 H9C 109.5 . . ?
H9B C9 H9C 109.5 . . ?
N2 C10 C18 115.0(2) . . ?
N2 C10 C17 106.21(19) . . ?
C18 C10 C17 108.4(2) . . ?
N2 C10 C11 109.6(2) . . ?
C18 C10 C11 110.5(2) . . ?
C17 C10 C11 106.7(2) . . ?
C12 C11 C10 113.5(2) . . ?
C12 C11 H11A 108.9 . . ?
C10 C11 H11A 108.9 . . ?
C12 C11 H11B 108.9 . . ?
C10 C11 H11B 108.9 . . ?
H11A C11 H11B 107.7 . . ?
C13 C12 C11 107.7(2) . . ?
C13 C12 H12A 110.2 . . ?
C11 C12 H12A 110.2 . . ?
C13 C12 H12B 110.2 . . ?
C11 C12 H12B 110.2 . . ?
H12A C12 H12B 108.5 . . ?
C12 C13 C14 113.4(2) . . ?
C12 C13 H13A 108.9 . . ?
C14 C13 H13A 108.9 . . ?
C12 C13 H13B 108.9 . . ?
C14 C13 H13B 108.9 . . ?
H13A C13 H13B 107.7 . . ?
N2 C14 C15 106.3(2) . . ?
N2 C14 C13 109.1(2) . . ?
C15 C14 C13 106.6(2) . . ?
N2 C14 C16 114.3(2) . . ?
C15 C14 C16 109.6(2) . . ?
C13 C14 C16 110.6(2) . . ?
C14 C15 H15A 109.5 . . ?
C14 C15 H15B 109.5 . . ?
H15A C15 H15B 109.5 . . ?
C14 C15 H15C 109.5 . . ?
H15A C15 H15C 109.5 . . ?
H15B C15 H15C 109.5 . . ?
C14 C16 H16A 109.5 . . ?
C14 C16 H16B 109.5 . . ?
H16A C16 H16B 109.5 . . ?
C14 C16 H16C 109.5 . . ?
H16A C16 H16C 109.5 . . ?
H16B C16 H16C 109.5 . . ?
C10 C17 H17A 109.5 . . ?
C10 C17 H17B 109.5 . . ?
H17A C17 H17B 109.5 . . ?
C10 C17 H17C 109.5 . . ?
H17A C17 H17C 109.5 . . ?
H17B C17 H17C 109.5 . . ?
C10 C18 H18A 109.5 . . ?
C10 C18 H18B 109.5 . . ?
H18A C18 H18B 109.5 . . ?
C10 C18 H18C 109.5 . . ?
H18A C18 H18C 109.5 . . ?
H18B C18 H18C 109.5 . . ?
N3 C19 C26 106.71(18) . . ?
N3 C19 C20 109.95(19) . . ?
C26 C19 C20 107.29(19) . . ?
N3 C19 C27 114.40(18) . . ?
C26 C19 C27 107.9(2) . . ?
C20 C19 C27 110.3(2) . . ?
C21 C20 C19 113.3(2) . . ?
C21 C20 H20A 108.9 . . ?
C19 C20 H20A 108.9 . . ?
C21 C20 H20B 108.9 . . ?
C19 C20 H20B 108.9 . . ?
H20A C20 H20B 107.7 . . ?
C20 C21 C22 108.5(2) . . ?
C20 C21 H21A 110.0 . . ?
C22 C21 H21A 110.0 . . ?
C20 C21 H21B 110.0 . . ?
C22 C21 H21B 110.0 . . ?
H21A C21 H21B 108.4 . . ?
C21 C22 C23 113.6(2) . . ?
C21 C22 H22A 108.8 . . ?
C23 C22 H22A 108.8 . . ?
C21 C22 H22B 108.8 . . ?
C23 C22 H22B 108.8 . . ?
H22A C22 H22B 107.7 . . ?
N3 C23 C22 110.0(2) . . ?
N3 C23 C25 113.89(19) . . ?
C22 C23 C25 110.2(2) . . ?
N3 C23 C24 106.5(2) . . ?
C22 C23 C24 106.03(19) . . ?
C25 C23 C24 109.8(2) . . ?
C23 C24 H24A 109.5 . . ?
C23 C24 H24B 109.5 . . ?
H24A C24 H24B 109.5 . . ?
C23 C24 H24C 109.5 . . ?
H24A C24 H24C 109.5 . . ?
H24B C24 H24C 109.5 . . ?
C23 C25 H25A 109.5 . . ?
C23 C25 H25B 109.5 . . ?
H25A C25 H25B 109.5 . . ?
C23 C25 H25C 109.5 . . ?
H25A C25 H25C 109.5 . . ?
H25B C25 H25C 109.5 . . ?
C19 C26 H26A 109.5 . . ?
C19 C26 H26B 109.5 . . ?
H26A C26 H26B 109.5 . . ?
C19 C26 H26C 109.5 . . ?
H26A C26 H26C 109.5 . . ?
H26B C26 H26C 109.5 . . ?
C19 C27 H27A 109.5 . . ?
C19 C27 H27B 109.5 . . ?
H27A C27 H27B 109.5 . . ?
C19 C27 H27C 109.5 . . ?
H27A C27 H27C 109.5 . . ?
H27B C27 H27C 109.5 . . ?
N4 C28 C36 106.70(19) . . ?
N4 C28 C29 109.2(2) . . ?
C36 C28 C29 106.17(19) . . ?
N4 C28 C35 114.48(19) . . ?
C36 C28 C35 109.1(2) . . ?
C29 C28 C35 110.8(2) . . ?
C30 C29 C28 113.9(2) . . ?
C30 C29 H29A 108.8 . . ?
C28 C29 H29A 108.8 . . ?
C30 C29 H29B 108.8 . . ?
C28 C29 H29B 108.8 . . ?
H29A C29 H29B 107.7 . . ?
C31 C30 C29 107.7(2) . . ?
C31 C30 H30A 110.2 . . ?
C29 C30 H30A 110.2 . . ?
C31 C30 H30B 110.2 . . ?
C29 C30 H30B 110.2 . . ?
H30A C30 H30B 108.5 . . ?
C30 C31 C32 113.5(2) . . ?
C30 C31 H31A 108.9 . . ?
C32 C31 H31A 108.9 . . ?
C30 C31 H31B 108.9 . . ?
C32 C31 H31B 108.9 . . ?
H31A C31 H31B 107.7 . . ?
N4 C32 C34 106.26(19) . . ?
N4 C32 C31 109.29(18) . . ?
C34 C32 C31 107.62(19) . . ?
N4 C32 C33 114.67(19) . . ?
C34 C32 C33 108.3(2) . . ?
C31 C32 C33 110.4(2) . . ?
C32 C33 H33A 109.5 . . ?
C32 C33 H33B 109.5 . . ?
H33A C33 H33B 109.5 . . ?
C32 C33 H33C 109.5 . . ?
H33A C33 H33C 109.5 . . ?
H33B C33 H33C 109.5 . . ?
C32 C34 H34A 109.5 . . ?
C32 C34 H34B 109.5 . . ?
H34A C34 H34B 109.5 . . ?
C32 C34 H34C 109.5 . . ?
H34A C34 H34C 109.5 . . ?
H34B C34 H34C 109.5 . . ?
C28 C35 H35A 109.5 . . ?
C28 C35 H35B 109.5 . . ?
H35A C35 H35B 109.5 . . ?
C28 C35 H35C 109.5 . . ?
H35A C35 H35C 109.5 . . ?
H35B C35 H35C 109.5 . . ?
C28 C36 H36A 109.5 . . ?
C28 C36 H36B 109.5 . . ?
H36A C36 H36B 109.5 . . ?
C28 C36 H36C 109.5 . . ?
H36A C36 H36C 109.5 . . ?
H36B C36 H36C 109.5 . . ?
N5 C37 C37 112.6(3) . 3_655 ?
N5 C37 H37A 109.1 . . ?
C37 C37 H37A 109.1 3_655 . ?
N5 C37 H37B 109.1 . . ?
C37 C37 H37B 109.1 3_655 . ?
H37A C37 H37B 107.8 . . ?
N5 C38 H38A 109.5 . . ?
N5 C38 H38B 109.5 . . ?
H38A C38 H38B 109.5 . . ?
N5 C38 H38C 109.5 . . ?
H38A C38 H38C 109.5 . . ?
H38B C38 H38C 109.5 . . ?
N5 C39 H39A 109.5 . . ?
N5 C39 H39B 109.5 . . ?
H39A C39 H39B 109.5 . . ?
N5 C39 H39C 109.5 . . ?
H39A C39 H39C 109.5 . . ?
H39B C39 H39C 109.5 . . ?
N6 C40 H40A 109.5 . . ?
N6 C40 H40B 109.5 . . ?
H40A C40 H40B 109.5 . . ?
N6 C40 H40C 109.5 . . ?
H40A C40 H40C 109.5 . . ?
H40B C40 H40C 109.5 . . ?
N6 C41 C41 112.3(3) . 3_756 ?
N6 C41 H41A 109.1 . . ?
C41 C41 H41A 109.1 3_756 . ?
N6 C41 H41B 109.1 . . ?
C41 C41 H41B 109.1 3_756 . ?
H41A C41 H41B 107.9 . . ?
N6 C42 H42A 109.5 . . ?
N6 C42 H42B 109.5 . . ?
H42A C42 H42B 109.5 . . ?
N6 C42 H42C 109.5 . . ?
H42A C42 H42C 109.5 . . ?
H42B C42 H42C 109.5 . . ?
N7 C43 C48 113.55(18) . 1_455 ?
N7 C43 H43A 108.9 . . ?
C48 C43 H43A 108.9 1_455 . ?
N7 C43 H43B 108.9 . . ?
C48 C43 H43B 108.9 1_455 . ?
H43A C43 H43B 107.7 . . ?
N7 C44 H44A 109.5 . . ?
N7 C44 H44B 109.5 . . ?
H44A C44 H44B 109.5 . . ?
N7 C44 H44C 109.5 . . ?
H44A C44 H44C 109.5 . . ?
H44B C44 H44C 109.5 . . ?
N7 C45 H45A 109.5 . . ?
N7 C45 H45B 109.5 . . ?
H45A C45 H45B 109.5 . . ?
N7 C45 H45C 109.5 . . ?
H45A C45 H45C 109.5 . . ?
H45B C45 H45C 109.5 . . ?
N8 C46 H46A 109.5 . . ?
N8 C46 H46B 109.5 . . ?
H46A C46 H46B 109.5 . . ?
N8 C46 H46C 109.5 . . ?
H46A C46 H46C 109.5 . . ?
H46B C46 H46C 109.5 . . ?
N8 C47 H47A 109.5 . . ?
N8 C47 H47B 109.5 . . ?
H47A C47 H47B 109.5 . . ?
N8 C47 H47C 109.5 . . ?
H47A C47 H47C 109.5 . . ?
H47B C47 H47C 109.5 . . ?
N8 C48 C43 113.58(18) . 1_655 ?
N8 C48 H48A 108.8 . . ?
C43 C48 H48A 108.8 1_655 . ?
N8 C48 H48B 108.8 . . ?
C43 C48 H48B 108.8 1_655 . ?
H48A C48 H48B 107.7 . . ?
O2 Rb1 O3 88.17(4) . . ?
O2 Rb1 O1 92.98(4) . . ?
O3 Rb1 O1 86.39(4) . . ?
O2 Rb1 N2 28.77(4) . . ?
O3 Rb1 N2 105.07(5) . . ?
O1 Rb1 N2 116.64(5) . . ?
O2 Rb1 N5 124.76(5) . . ?
O3 Rb1 N5 130.47(5) . . ?
O1 Rb1 N5 122.36(5) . . ?
N2 Rb1 N5 96.61(6) . . ?
O2 Rb1 Rb2 49.13(3) . . ?
O3 Rb1 Rb2 91.80(3) . . ?
O1 Rb1 Rb2 44.41(3) . . ?
N2 Rb1 Rb2 72.67(4) . . ?
N5 Rb1 Rb2 137.46(4) . . ?
O2 Rb1 Rb3 91.20(3) . . ?
O3 Rb1 Rb3 42.31(3) . . ?
O1 Rb1 Rb3 44.08(3) . . ?
N2 Rb1 Rb3 119.38(4) . . ?
N5 Rb1 Rb3 143.97(4) . . ?
Rb2 Rb1 Rb3 62.982(7) . . ?
O2 Rb1 Rb4 42.91(3) . . ?
O3 Rb1 Rb4 45.57(3) . . ?
O1 Rb1 Rb4 85.54(3) . . ?
N2 Rb1 Rb4 65.23(4) . . ?
N5 Rb1 Rb4 152.00(4) . . ?
Rb2 Rb1 Rb4 60.108(6) . . ?
Rb3 Rb1 Rb4 57.681(6) . . ?
O1 Rb2 O4 89.58(5) . . ?
O1 Rb2 O2 92.83(5) . . ?
O4 Rb2 O2 87.19(4) . . ?
O1 Rb2 N1 29.00(5) . . ?
O4 Rb2 N1 106.47(5) . . ?
O2 Rb2 N1 116.43(5) . . ?
O1 Rb2 N6 136.34(5) . . ?
O4 Rb2 N6 125.57(5) . . ?
O2 Rb2 N6 111.82(4) . . ?
N1 Rb2 N6 108.54(5) . . ?
O1 Rb2 Rb1 49.30(3) . . ?
O4 Rb2 Rb1 93.37(3) . . ?
O2 Rb2 Rb1 44.09(3) . . ?
N1 Rb2 Rb1 72.83(4) . . ?
N6 Rb2 Rb1 136.23(4) . . ?
O1 Rb2 Rb4 90.45(3) . . ?
O4 Rb2 Rb4 42.76(3) . . ?
O2 Rb2 Rb4 44.45(3) . . ?
N1 Rb2 Rb4 118.91(4) . . ?
N6 Rb2 Rb4 132.49(4) . . ?
Rb1 Rb2 Rb4 62.540(7) . . ?
O1 Rb2 Rb3 42.20(3) . . ?
O4 Rb2 Rb3 47.74(3) . . ?
O2 Rb2 Rb3 85.72(3) . . ?
N1 Rb2 Rb3 64.91(4) . . ?
N6 Rb2 Rb3 161.86(3) . . ?
Rb1 Rb2 Rb3 60.002(6) . . ?
Rb4 Rb2 Rb3 57.504(6) . . ?
O3 Rb3 O1 92.64(4) . . ?
O3 Rb3 N3 28.72(4) . . ?
O1 Rb3 N3 111.27(5) . . ?
O3 Rb3 O4 91.86(4) . . ?
O1 Rb3 O4 83.24(4) . . ?
N3 Rb3 O4 114.81(5) . . ?
O3 Rb3 N7 127.63(5) . . ?
O1 Rb3 N7 126.48(5) . . ?
N3 Rb3 N7 99.23(5) . . ?
O4 Rb3 N7 122.52(5) . . ?
O3 Rb3 Rb4 48.35(3) . . ?
O1 Rb3 Rb4 91.34(3) . . ?
N3 Rb3 Rb4 71.68(4) . . ?
O4 Rb3 Rb4 43.86(3) . . ?
N7 Rb3 Rb4 140.83(4) . . ?
O3 Rb3 Rb1 45.29(3) . . ?
O1 Rb3 Rb1 47.36(3) . . ?
N3 Rb3 Rb1 66.99(4) . . ?
O4 Rb3 Rb1 87.08(3) . . ?
N7 Rb3 Rb1 150.25(4) . . ?
Rb4 Rb3 Rb1 62.225(6) . . ?
O3 Rb3 Rb2 88.98(3) . . ?
O1 Rb3 Rb2 40.96(3) . . ?
N3 Rb3 Rb2 117.47(3) . . ?
O4 Rb3 Rb2 42.59(3) . . ?
N7 Rb3 Rb2 143.30(4) . . ?
Rb4 Rb3 Rb2 59.630(6) . . ?
Rb1 Rb3 Rb2 57.016(6) . . ?
O4 Rb4 O2 91.49(4) . . ?
O4 Rb4 O3 94.39(4) . . ?
O2 Rb4 O3 85.00(4) . . ?
O4 Rb4 N4 28.80(4) . . ?
O2 Rb4 N4 110.35(5) . . ?
O3 Rb4 N4 116.61(5) . . ?
O4 Rb4 N8 128.46(5) . . ?
O2 Rb4 N8 121.84(4) . . ?
O3 Rb4 N8 123.93(5) . . ?
N4 Rb4 N8 99.67(5) . . ?
O4 Rb4 Rb3 51.08(3) . . ?
O2 Rb4 Rb3 91.90(3) . . ?
O3 Rb4 Rb3 43.68(3) . . ?
N4 Rb4 Rb3 73.77(4) . . ?
N8 Rb4 Rb3 145.06(4) . . ?
O4 Rb4 Rb2 44.20(3) . . ?
O2 Rb4 Rb2 47.33(3) . . ?
O3 Rb4 Rb2 88.48(3) . . ?
N4 Rb4 Rb2 66.80(4) . . ?
N8 Rb4 Rb2 146.87(4) . . ?
Rb3 Rb4 Rb2 62.866(6) . . ?
O4 Rb4 Rb1 90.01(3) . . ?
O2 Rb4 Rb1 41.12(3) . . ?
O3 Rb4 Rb1 44.17(3) . . ?
N4 Rb4 Rb1 118.61(3) . . ?
N8 Rb4 Rb1 141.27(4) . . ?
Rb3 Rb4 Rb1 60.094(6) . . ?
Rb2 Rb4 Rb1 57.353(6) . . ?
N1 O1 Rb2 85.77(11) . . ?
N1 O1 Rb3 133.60(11) . . ?
Rb2 O1 Rb3 96.84(5) . . ?
N1 O1 Rb1 137.74(11) . . ?
Rb2 O1 Rb1 86.29(4) . . ?
Rb3 O1 Rb1 88.56(4) . . ?
N2 O2 Rb1 87.80(11) . . ?
N2 O2 Rb4 132.86(11) . . ?
Rb1 O2 Rb4 95.97(5) . . ?
N2 O2 Rb2 138.91(11) . . ?
Rb1 O2 Rb2 86.78(4) . . ?
Rb4 O2 Rb2 88.22(4) . . ?
N3 O3 Rb3 88.06(9) . . ?
N3 O3 Rb1 131.48(12) . . ?
Rb3 O3 Rb1 92.40(4) . . ?
N3 O3 Rb4 138.20(12) . . ?
Rb3 O3 Rb4 87.97(5) . . ?
Rb1 O3 Rb4 90.26(4) . . ?
N4 O4 Rb4 86.97(9) . . ?
N4 O4 Rb2 134.33(12) . . ?
Rb4 O4 Rb2 93.04(4) . . ?
N4 O4 Rb3 135.65(11) . . ?
Rb4 O4 Rb3 85.06(4) . . ?
Rb2 O4 Rb3 89.67(4) . . ?
O1 N1 C5 108.69(17) . . ?
O1 N1 C1 109.16(16) . . ?
C5 N1 C1 116.22(17) . . ?
O1 N1 Rb2 65.23(9) . . ?
C5 N1 Rb2 121.57(12) . . ?
C1 N1 Rb2 120.37(14) . . ?
O2 N2 C10 108.44(17) . . ?
O2 N2 C14 108.73(16) . . ?
C10 N2 C14 115.26(18) . . ?
O2 N2 Rb1 63.44(9) . . ?
C10 N2 Rb1 128.52(13) . . ?
C14 N2 Rb1 115.16(14) . . ?
O3 N3 C19 108.94(16) . . ?
O3 N3 C23 109.00(17) . . ?
C19 N3 C23 116.02(19) . . ?
O3 N3 Rb3 63.22(9) . . ?
C19 N3 Rb3 125.80(14) . . ?
C23 N3 Rb3 116.87(13) . . ?
O4 N4 C28 109.27(17) . . ?
O4 N4 C32 108.74(16) . . ?
C28 N4 C32 115.86(19) . . ?
O4 N4 Rb4 64.23(9) . . ?
C28 N4 Rb4 115.92(13) . . ?
C32 N4 Rb4 126.68(14) . . ?
C38 N5 C37 112.1(2) . . ?
C38 N5 C39 108.4(3) . . ?
C37 N5 C39 108.5(2) . . ?
C38 N5 Rb1 104.04(16) . . ?
C37 N5 Rb1 133.21(17) . . ?
C39 N5 Rb1 86.09(16) . . ?
C41 N6 C42 110.9(2) . . ?
C41 N6 C40 108.8(2) . . ?
C42 N6 C40 109.4(2) . . ?
C41 N6 Rb2 113.25(14) . . ?
C42 N6 Rb2 102.87(17) . . ?
C40 N6 Rb2 111.52(15) . . ?
C45 N7 C44 108.7(2) . . ?
C45 N7 C43 111.0(2) . . ?
C44 N7 C43 108.75(19) . . ?
C45 N7 Rb3 97.29(13) . . ?
C44 N7 Rb3 97.50(14) . . ?
C43 N7 Rb3 131.53(15) . . ?
C46 N8 C47 109.1(2) . . ?
C46 N8 C48 111.29(19) . . ?
C47 N8 C48 108.43(19) . . ?
C46 N8 Rb4 85.37(12) . . ?
C47 N8 Rb4 103.96(14) . . ?
C48 N8 Rb4 135.29(15) . . ?

loop_
_geom_bond_atom_site_label_1
_geom_bond_atom_site_label_2
_geom_bond_distance
_geom_bond_site_symmetry_2
_geom_bond_publ_flag
C1 N1 1.493(3) . ?
C1 C9 1.531(3) . ?
C1 C8 1.536(3) . ?
C1 C2 1.538(3) . ?
C2 C3 1.509(3) . ?
C2 H2A 0.9900 . ?
C2 H2B 0.9900 . ?
C3 C4 1.521(3) . ?
C3 H3A 0.9900 . ?
C3 H3B 0.9900 . ?
C4 C5 1.531(3) . ?
C4 H4A 0.9900 . ?
C4 H4B 0.9900 . ?
C5 N1 1.491(3) . ?
C5 C7 1.531(3) . ?
C5 C6 1.537(3) . ?
C6 H6A 0.9800 . ?
C6 H6B 0.9800 . ?
C6 H6C 0.9800 . ?
C7 H7A 0.9800 . ?
C7 H7B 0.9800 . ?
C7 H7C 0.9800 . ?
C8 H8A 0.9800 . ?
C8 H8B 0.9800 . ?
C8 H8C 0.9800 . ?
C9 H9A 0.9800 . ?
C9 H9B 0.9800 . ?
C9 H9C 0.9800 . ?
C10 N2 1.495(3) . ?
C10 C18 1.518(4) . ?
C10 C17 1.529(3) . ?
C10 C11 1.531(3) . ?
C11 C12 1.518(3) . ?
C11 H11A 0.9900 . ?
C11 H11B 0.9900 . ?
C12 C13 1.516(4) . ?
C12 H12A 0.9900 . ?
C12 H12B 0.9900 . ?
C13 C14 1.532(3) . ?
C13 H13A 0.9900 . ?
C13 H13B 0.9900 . ?
C14 N2 1.507(3) . ?
C14 C15 1.531(3) . ?
C14 C16 1.545(4) . ?
C15 H15A 0.9800 . ?
C15 H15B 0.9800 . ?
C15 H15C 0.9800 . ?
C16 H16A 0.9800 . ?
C16 H16B 0.9800 . ?
C16 H16C 0.9800 . ?
C17 H17A 0.9800 . ?
C17 H17B 0.9800 . ?
C17 H17C 0.9800 . ?
C18 H18A 0.9800 . ?
C18 H18B 0.9800 . ?
C18 H18C 0.9800 . ?
C19 N3 1.495(3) . ?
C19 C26 1.519(3) . ?
C19 C20 1.532(3) . ?
C19 C27 1.543(3) . ?
C20 C21 1.505(3) . ?
C20 H20A 0.9900 . ?
C20 H20B 0.9900 . ?
C21 C22 1.520(3) . ?
C21 H21A 0.9900 . ?
C21 H21B 0.9900 . ?
C22 C23 1.531(3) . ?
C22 H22A 0.9900 . ?
C22 H22B 0.9900 . ?
C23 N3 1.496(3) . ?
C23 C25 1.538(3) . ?
C23 C24 1.541(3) . ?
C24 H24A 0.9800 . ?
C24 H24B 0.9800 . ?
C24 H24C 0.9800 . ?
C25 H25A 0.9800 . ?
C25 H25B 0.9800 . ?
C25 H25C 0.9800 . ?
C26 H26A 0.9800 . ?
C26 H26B 0.9800 . ?
C26 H26C 0.9800 . ?
C27 H27A 0.9800 . ?
C27 H27B 0.9800 . ?
C27 H27C 0.9800 . ?
C28 N4 1.493(3) . ?
C28 C36 1.531(3) . ?
C28 C29 1.535(3) . ?
C28 C35 1.538(3) . ?
C29 C30 1.520(3) . ?
C29 H29A 0.9900 . ?
C29 H29B 0.9900 . ?
C30 C31 1.512(3) . ?
C30 H30A 0.9900 . ?
C30 H30B 0.9900 . ?
C31 C32 1.538(3) . ?
C31 H31A 0.9900 . ?
C31 H31B 0.9900 . ?
C32 N4 1.496(3) . ?
C32 C34 1.516(3) . ?
C32 C33 1.541(3) . ?
C33 H33A 0.9800 . ?
C33 H33B 0.9800 . ?
C33 H33C 0.9800 . ?
C34 H34A 0.9800 . ?
C34 H34B 0.9800 . ?
C34 H34C 0.9800 . ?
C35 H35A 0.9800 . ?
C35 H35B 0.9800 . ?
C35 H35C 0.9800 . ?
C36 H36A 0.9800 . ?
C36 H36B 0.9800 . ?
C36 H36C 0.9800 . ?
C37 N5 1.459(3) . ?
C37 C37 1.516(5) 3_655 ?
C37 H37A 0.9900 . ?
C37 H37B 0.9900 . ?
C38 N5 1.455(3) . ?
C38 H38A 0.9800 . ?
C38 H38B 0.9800 . ?
C38 H38C 0.9800 . ?
C39 N5 1.479(3) . ?
C39 H39A 0.9800 . ?
C39 H39B 0.9800 . ?
C39 H39C 0.9800 . ?
C40 N6 1.465(3) . ?
C40 H40A 0.9800 . ?
C40 H40B 0.9800 . ?
C40 H40C 0.9800 . ?
C41 N6 1.462(3) . ?
C41 C41 1.518(4) 3_756 ?
C41 H41A 0.9900 . ?
C41 H41B 0.9900 . ?
C42 N6 1.462(3) . ?
C42 H42A 0.9800 . ?
C42 H42B 0.9800 . ?
C42 H42C 0.9800 . ?
C43 N7 1.466(3) . ?
C43 C48 1.504(3) 1_455 ?
C43 H43A 0.9900 . ?
C43 H43B 0.9900 . ?
C44 N7 1.466(3) . ?
C44 H44A 0.9800 . ?
C44 H44B 0.9800 . ?
C44 H44C 0.9800 . ?
C45 N7 1.458(3) . ?
C45 H45A 0.9800 . ?
C45 H45B 0.9800 . ?
C45 H45C 0.9800 . ?
C46 N8 1.461(3) . ?
C46 H46A 0.9800 . ?
C46 H46B 0.9800 . ?
C46 H46C 0.9800 . ?
C47 N8 1.464(3) . ?
C47 H47A 0.9800 . ?
C47 H47B 0.9800 . ?
C47 H47C 0.9800 . ?
C48 N8 1.468(3) . ?
C48 C43 1.504(3) 1_655 ?
C48 H48A 0.9900 . ?
C48 H48B 0.9900 . ?
Rb1 O2 2.6756(16) . ?
Rb1 O3 2.8196(15) . ?
Rb1 O1 2.9171(14) . ?
Rb1 N2 2.9892(19) . ?
Rb1 N5 3.337(2) . ?
Rb1 Rb2 3.8396(3) . ?
Rb1 Rb3 3.9643(3) . ?
Rb1 Rb4 4.0463(4) . ?
Rb2 O1 2.6926(16) . ?
Rb2 O4 2.7599(15) . ?
Rb2 O2 2.9081(14) . ?
Rb2 N1 2.9573(18) . ?
Rb2 N6 3.285(2) . ?
Rb2 Rb4 3.9534(3) . ?
Rb2 Rb3 4.0779(4) . ?
Rb3 O3 2.6710(14) . ?
Rb3 O1 2.7587(15) . ?
Rb3 N3 2.9902(19) . ?
Rb3 O4 3.0180(16) . ?
Rb3 N7 3.1825(18) . ?
Rb3 Rb4 3.8647(3) . ?
Rb4 O4 2.6881(14) . ?
Rb4 O2 2.7700(14) . ?
Rb4 O3 2.8896(16) . ?
Rb4 N4 2.9808(19) . ?
Rb4 N8 3.2567(18) . ?
O1 N1 1.437(2) . ?
O2 N2 1.440(2) . ?
O3 N3 1.438(2) . ?
O4 N4 1.438(2) . ?

loop_
_geom_torsion_atom_site_label_1
_geom_torsion_atom_site_label_2
_geom_torsion_atom_site_label_3
_geom_torsion_atom_site_label_4
_geom_torsion
_geom_torsion_site_symmetry_1
_geom_torsion_site_symmetry_2
_geom_torsion_site_symmetry_3
_geom_torsion_site_symmetry_4
_geom_torsion_publ_flag
N1 C1 C2 C3 -53.7(3) . . . . ?
C9 C1 C2 C3 -168.0(2) . . . . ?
C8 C1 C2 C3 73.0(3) . . . . ?
C1 C2 C3 C4 57.3(3) . . . . ?
C2 C3 C4 C5 -57.2(3) . . . . ?
C3 C4 C5 N1 54.5(3) . . . . ?
C3 C4 C5 C7 169.3(2) . . . . ?
C3 C4 C5 C6 -73.3(3) . . . . ?
N2 C10 C11 C12 54.4(3) . . . . ?
C18 C10 C11 C12 -73.4(3) . . . . ?
C17 C10 C11 C12 169.0(2) . . . . ?
C10 C11 C12 C13 -56.8(3) . . . . ?
C11 C12 C13 C14 57.4(3) . . . . ?
C12 C13 C14 N2 -55.3(3) . . . . ?
C12 C13 C14 C15 -169.7(2) . . . . ?
C12 C13 C14 C16 71.2(3) . . . . ?
N3 C19 C20 C21 -54.1(3) . . . . ?
C26 C19 C20 C21 -169.78(19) . . . . ?
C27 C19 C20 C21 73.0(3) . . . . ?
C19 C20 C21 C22 56.8(3) . . . . ?
C20 C21 C22 C23 -56.2(3) . . . . ?
C21 C22 C23 N3 52.5(3) . . . . ?
C21 C22 C23 C25 -73.9(3) . . . . ?
C21 C22 C23 C24 167.3(2) . . . . ?
N4 C28 C29 C30 53.9(3) . . . . ?
C36 C28 C29 C30 168.6(2) . . . . ?
C35 C28 C29 C30 -73.1(3) . . . . ?
C28 C29 C30 C31 -56.5(3) . . . . ?
C29 C30 C31 C32 56.6(3) . . . . ?
C30 C31 C32 N4 -54.7(3) . . . . ?
C30 C31 C32 C34 -169.71(19) . . . . ?
C30 C31 C32 C33 72.3(3) . . . . ?
O2 Rb1 Rb2 O1 169.00(5) . . . . ?
O3 Rb1 Rb2 O1 82.98(5) . . . . ?
N2 Rb1 Rb2 O1 -171.79(5) . . . . ?
N5 Rb1 Rb2 O1 -91.08(7) . . . . ?
Rb3 Rb1 Rb2 O1 50.82(4) . . . . ?
Rb4 Rb1 Rb2 O1 117.30(4) . . . . ?
O2 Rb1 Rb2 O4 82.46(5) . . . . ?
O3 Rb1 Rb2 O4 -3.56(4) . . . . ?
O1 Rb1 Rb2 O4 -86.54(5) . . . . ?
N2 Rb1 Rb2 O4 101.67(5) . . . . ?
N5 Rb1 Rb2 O4 -177.63(6) . . . . ?
Rb3 Rb1 Rb2 O4 -35.72(3) . . . . ?
Rb4 Rb1 Rb2 O4 30.75(3) . . . . ?
O3 Rb1 Rb2 O2 -86.02(5) . . . . ?
O1 Rb1 Rb2 O2 -169.00(5) . . . . ?
N2 Rb1 Rb2 O2 19.21(5) . . . . ?
N5 Rb1 Rb2 O2 99.92(7) . . . . ?
Rb3 Rb1 Rb2 O2 -118.18(4) . . . . ?
Rb4 Rb1 Rb2 O2 -51.70(4) . . . . ?
O2 Rb1 Rb2 N1 -171.34(5) . . . . ?
O3 Rb1 Rb2 N1 102.64(5) . . . . ?
O1 Rb1 Rb2 N1 19.66(5) . . . . ?
N2 Rb1 Rb2 N1 -152.13(5) . . . . ?
N5 Rb1 Rb2 N1 -71.42(7) . . . . ?
Rb3 Rb1 Rb2 N1 70.48(4) . . . . ?
Rb4 Rb1 Rb2 N1 136.96(4) . . . . ?
O2 Rb1 Rb2 N6 -72.22(7) . . . . ?
O3 Rb1 Rb2 N6 -158.23(6) . . . . ?
O1 Rb1 Rb2 N6 118.78(7) . . . . ?
N2 Rb1 Rb2 N6 -53.00(7) . . . . ?
N5 Rb1 Rb2 N6 27.70(8) . . . . ?
Rb3 Rb1 Rb2 N6 169.60(6) . . . . ?
Rb4 Rb1 Rb2 N6 -123.92(6) . . . . ?
O2 Rb1 Rb2 Rb4 51.70(4) . . . . ?
O3 Rb1 Rb2 Rb4 -34.32(3) . . . . ?
O1 Rb1 Rb2 Rb4 -117.30(4) . . . . ?
N2 Rb1 Rb2 Rb4 70.92(4) . . . . ?
N5 Rb1 Rb2 Rb4 151.62(6) . . . . ?
Rb3 Rb1 Rb2 Rb4 -66.478(6) . . . . ?
O2 Rb1 Rb2 Rb3 118.18(4) . . . . ?
O3 Rb1 Rb2 Rb3 32.16(3) . . . . ?
O1 Rb1 Rb2 Rb3 -50.82(4) . . . . ?
N2 Rb1 Rb2 Rb3 137.39(4) . . . . ?
N5 Rb1 Rb2 Rb3 -141.90(6) . . . . ?
Rb4 Rb1 Rb2 Rb3 66.478(6) . . . . ?
O2 Rb1 Rb3 O3 85.97(6) . . . . ?
O1 Rb1 Rb3 O3 179.02(6) . . . . ?
N2 Rb1 Rb3 O3 79.91(6) . . . . ?
N5 Rb1 Rb3 O3 -97.40(8) . . . . ?
Rb2 Rb1 Rb3 O3 127.78(5) . . . . ?
Rb4 Rb1 Rb3 O3 57.62(5) . . . . ?
O2 Rb1 Rb3 O1 -93.05(6) . . . . ?
O3 Rb1 Rb3 O1 -179.02(6) . . . . ?
N2 Rb1 Rb3 O1 -99.11(6) . . . . ?
N5 Rb1 Rb3 O1 83.59(8) . . . . ?
Rb2 Rb1 Rb3 O1 -51.24(4) . . . . ?
Rb4 Rb1 Rb3 O1 -121.40(4) . . . . ?
O2 Rb1 Rb3 N3 109.01(5) . . . . ?
O3 Rb1 Rb3 N3 23.04(6) . . . . ?
O1 Rb1 Rb3 N3 -157.94(6) . . . . ?
N2 Rb1 Rb3 N3 102.95(6) . . . . ?
N5 Rb1 Rb3 N3 -74.36(8) . . . . ?
Rb2 Rb1 Rb3 N3 150.82(4) . . . . ?
Rb4 Rb1 Rb3 N3 80.66(4) . . . . ?
O2 Rb1 Rb3 O4 -9.56(4) . . . . ?
O3 Rb1 Rb3 O4 -95.52(5) . . . . ?
O1 Rb1 Rb3 O4 83.49(5) . . . . ?
N2 Rb1 Rb3 O4 -15.61(5) . . . . ?
N5 Rb1 Rb3 O4 167.08(7) . . . . ?
Rb2 Rb1 Rb3 O4 32.26(3) . . . . ?
Rb4 Rb1 Rb3 O4 -37.90(3) . . . . ?
O2 Rb1 Rb3 N7 175.93(8) . . . . ?
O3 Rb1 Rb3 N7 89.97(9) . . . . ?
O1 Rb1 Rb3 N7 -91.02(8) . . . . ?
N2 Rb1 Rb3 N7 169.88(8) . . . . ?
N5 Rb1 Rb3 N7 -7.43(10) . . . . ?
Rb2 Rb1 Rb3 N7 -142.25(7) . . . . ?
Rb4 Rb1 Rb3 N7 147.59(7) . . . . ?
O2 Rb1 Rb3 Rb4 28.35(3) . . . . ?
O3 Rb1 Rb3 Rb4 -57.62(5) . . . . ?
O1 Rb1 Rb3 Rb4 121.40(4) . . . . ?
N2 Rb1 Rb3 Rb4 22.29(4) . . . . ?
N5 Rb1 Rb3 Rb4 -155.01(7) . . . . ?
Rb2 Rb1 Rb3 Rb4 70.161(6) . . . . ?
O2 Rb1 Rb3 Rb2 -41.81(3) . . . . ?
O3 Rb1 Rb3 Rb2 -127.78(5) . . . . ?
O1 Rb1 Rb3 Rb2 51.24(4) . . . . ?
N2 Rb1 Rb3 Rb2 -47.87(4) . . . . ?
N5 Rb1 Rb3 Rb2 134.82(7) . . . . ?
Rb4 Rb1 Rb3 Rb2 -70.161(6) . . . . ?
O1 Rb2 Rb3 O3 -95.21(6) . . . . ?
O4 Rb2 Rb3 O3 93.86(5) . . . . ?
O2 Rb2 Rb3 O3 3.77(5) . . . . ?
N1 Rb2 Rb3 O3 -118.08(5) . . . . ?
N6 Rb2 Rb3 O3 169.46(14) . . . . ?
Rb1 Rb2 Rb3 O3 -34.18(3) . . . . ?
Rb4 Rb2 Rb3 O3 40.54(3) . . . . ?
O4 Rb2 Rb3 O1 -170.92(6) . . . . ?
O2 Rb2 Rb3 O1 98.99(6) . . . . ?
N1 Rb2 Rb3 O1 -22.87(6) . . . . ?
N6 Rb2 Rb3 O1 -95.33(14) . . . . ?
Rb1 Rb2 Rb3 O1 61.04(5) . . . . ?
Rb4 Rb2 Rb3 O1 135.75(5) . . . . ?
O1 Rb2 Rb3 N3 -91.42(6) . . . . ?
O4 Rb2 Rb3 N3 97.66(6) . . . . ?
O2 Rb2 Rb3 N3 7.57(5) . . . . ?
N1 Rb2 Rb3 N3 -114.29(6) . . . . ?
N6 Rb2 Rb3 N3 173.25(14) . . . . ?
Rb1 Rb2 Rb3 N3 -30.38(4) . . . . ?
Rb4 Rb2 Rb3 N3 44.33(4) . . . . ?
O1 Rb2 Rb3 O4 170.92(6) . . . . ?
O2 Rb2 Rb3 O4 -90.09(5) . . . . ?
N1 Rb2 Rb3 O4 148.05(6) . . . . ?
N6 Rb2 Rb3 O4 75.59(14) . . . . ?
Rb1 Rb2 Rb3 O4 -128.04(4) . . . . ?
Rb4 Rb2 Rb3 O4 -53.32(4) . . . . ?
O1 Rb2 Rb3 N7 88.41(8) . . . . ?
O4 Rb2 Rb3 N7 -82.51(8) . . . . ?
O2 Rb2 Rb3 N7 -172.60(7) . . . . ?
N1 Rb2 Rb3 N7 65.54(8) . . . . ?
N6 Rb2 Rb3 N7 -6.92(15) . . . . ?
Rb1 Rb2 Rb3 N7 149.45(7) . . . . ?
Rb4 Rb2 Rb3 N7 -135.84(7) . . . . ?
O1 Rb2 Rb3 Rb4 -135.75(5) . . . . ?
O4 Rb2 Rb3 Rb4 53.32(4) . . . . ?
O2 Rb2 Rb3 Rb4 -36.77(3) . . . . ?
N1 Rb2 Rb3 Rb4 -158.62(4) . . . . ?
N6 Rb2 Rb3 Rb4 128.92(14) . . . . ?
Rb1 Rb2 Rb3 Rb4 -74.717(7) . . . . ?
O1 Rb2 Rb3 Rb1 -61.04(5) . . . . ?
O4 Rb2 Rb3 Rb1 128.04(4) . . . . ?
O2 Rb2 Rb3 Rb1 37.95(3) . . . . ?
N1 Rb2 Rb3 Rb1 -83.91(4) . . . . ?
N6 Rb2 Rb3 Rb1 -156.37(14) . . . . ?
Rb4 Rb2 Rb3 Rb1 74.717(7) . . . . ?
O3 Rb3 Rb4 O4 -171.13(5) . . . . ?
O1 Rb3 Rb4 O4 -78.79(5) . . . . ?
N3 Rb3 Rb4 O4 169.22(5) . . . . ?
N7 Rb3 Rb4 O4 87.20(7) . . . . ?
Rb1 Rb3 Rb4 O4 -117.70(4) . . . . ?
Rb2 Rb3 Rb4 O4 -51.56(4) . . . . ?
O3 Rb3 Rb4 O2 -80.74(5) . . . . ?
O1 Rb3 Rb4 O2 11.60(4) . . . . ?
N3 Rb3 Rb4 O2 -100.39(5) . . . . ?
O4 Rb3 Rb4 O2 90.39(5) . . . . ?
N7 Rb3 Rb4 O2 177.59(7) . . . . ?
Rb1 Rb3 Rb4 O2 -27.31(3) . . . . ?
Rb2 Rb3 Rb4 O2 38.83(3) . . . . ?
O1 Rb3 Rb4 O3 92.34(5) . . . . ?
N3 Rb3 Rb4 O3 -19.65(6) . . . . ?
O4 Rb3 Rb4 O3 171.13(5) . . . . ?
N7 Rb3 Rb4 O3 -101.66(7) . . . . ?
Rb1 Rb3 Rb4 O3 53.43(4) . . . . ?
Rb2 Rb3 Rb4 O3 119.57(4) . . . . ?
O3 Rb3 Rb4 N4 168.60(6) . . . . ?
O1 Rb3 Rb4 N4 -99.06(5) . . . . ?
N3 Rb3 Rb4 N4 148.95(5) . . . . ?
O4 Rb3 Rb4 N4 -20.27(5) . . . . ?
N7 Rb3 Rb4 N4 66.93(7) . . . . ?
Rb1 Rb3 Rb4 N4 -137.97(4) . . . . ?
Rb2 Rb3 Rb4 N4 -71.83(4) . . . . ?
O3 Rb3 Rb4 N8 84.98(8) . . . . ?
O1 Rb3 Rb4 N8 177.32(7) . . . . ?
N3 Rb3 Rb4 N8 65.34(8) . . . . ?
O4 Rb3 Rb4 N8 -103.88(8) . . . . ?
N7 Rb3 Rb4 N8 -16.68(8) . . . . ?
Rb1 Rb3 Rb4 N8 138.42(7) . . . . ?
Rb2 Rb3 Rb4 N8 -155.44(7) . . . . ?
O3 Rb3 Rb4 Rb2 -119.57(4) . . . . ?
O1 Rb3 Rb4 Rb2 -27.23(3) . . . . ?
N3 Rb3 Rb4 Rb2 -139.22(4) . . . . ?
O4 Rb3 Rb4 Rb2 51.56(4) . . . . ?
N7 Rb3 Rb4 Rb2 138.77(6) . . . . ?
Rb1 Rb3 Rb4 Rb2 -66.138(6) . . . . ?
O3 Rb3 Rb4 Rb1 -53.43(4) . . . . ?
O1 Rb3 Rb4 Rb1 38.91(3) . . . . ?
N3 Rb3 Rb4 Rb1 -73.08(4) . . . . ?
O4 Rb3 Rb4 Rb1 117.70(4) . . . . ?
N7 Rb3 Rb4 Rb1 -155.09(6) . . . . ?
Rb2 Rb3 Rb4 Rb1 66.138(6) . . . . ?
O1 Rb2 Rb4 O4 88.90(6) . . . . ?
O2 Rb2 Rb4 O4 -177.52(6) . . . . ?
N1 Rb2 Rb4 O4 83.10(6) . . . . ?
N6 Rb2 Rb4 O4 -99.87(7) . . . . ?
Rb1 Rb2 Rb4 O4 131.25(5) . . . . ?
Rb3 Rb2 Rb4 O4 60.95(5) . . . . ?
O1 Rb2 Rb4 O2 -93.59(6) . . . . ?
O4 Rb2 Rb4 O2 177.52(6) . . . . ?
N1 Rb2 Rb4 O2 -99.38(6) . . . . ?
N6 Rb2 Rb4 O2 77.65(7) . . . . ?
Rb1 Rb2 Rb4 O2 -51.23(4) . . . . ?
Rb3 Rb2 Rb4 O2 -121.54(4) . . . . ?
O1 Rb2 Rb4 O3 -8.99(4) . . . . ?
O4 Rb2 Rb4 O3 -97.88(6) . . . . ?
O2 Rb2 Rb4 O3 84.60(5) . . . . ?
N1 Rb2 Rb4 O3 -14.78(5) . . . . ?
N6 Rb2 Rb4 O3 162.25(6) . . . . ?
Rb1 Rb2 Rb4 O3 33.37(3) . . . . ?
Rb3 Rb2 Rb4 O3 -36.94(3) . . . . ?
O1 Rb2 Rb4 N4 110.94(5) . . . . ?
O4 Rb2 Rb4 N4 22.04(6) . . . . ?
O2 Rb2 Rb4 N4 -155.47(6) . . . . ?
N1 Rb2 Rb4 N4 105.14(6) . . . . ?
N6 Rb2 Rb4 N4 -77.83(7) . . . . ?
Rb1 Rb2 Rb4 N4 153.30(4) . . . . ?
Rb3 Rb2 Rb4 N4 82.99(4) . . . . ?
O1 Rb2 Rb4 N8 -177.87(7) . . . . ?
O4 Rb2 Rb4 N8 93.24(8) . . . . ?
O2 Rb2 Rb4 N8 -84.28(8) . . . . ?
N1 Rb2 Rb4 N8 176.33(8) . . . . ?
N6 Rb2 Rb4 N8 -6.63(8) . . . . ?
Rb1 Rb2 Rb4 N8 -135.51(6) . . . . ?
Rb3 Rb2 Rb4 N8 154.18(6) . . . . ?
O1 Rb2 Rb4 Rb3 27.95(3) . . . . ?
O4 Rb2 Rb4 Rb3 -60.95(5) . . . . ?
O2 Rb2 Rb4 Rb3 121.54(4) . . . . ?
N1 Rb2 Rb4 Rb3 22.15(4) . . . . ?
N6 Rb2 Rb4 Rb3 -160.82(5) . . . . ?
Rb1 Rb2 Rb4 Rb3 70.305(6) . . . . ?
O1 Rb2 Rb4 Rb1 -42.36(3) . . . . ?
O4 Rb2 Rb4 Rb1 -131.25(5) . . . . ?
O2 Rb2 Rb4 Rb1 51.23(4) . . . . ?
N1 Rb2 Rb4 Rb1 -48.15(4) . . . . ?
N6 Rb2 Rb4 Rb1 128.88(5) . . . . ?
Rb3 Rb2 Rb4 Rb1 -70.305(6) . . . . ?
O2 Rb1 Rb4 O4 -92.26(5) . . . . ?
O3 Rb1 Rb4 O4 96.30(5) . . . . ?
O1 Rb1 Rb4 O4 6.98(4) . . . . ?
N2 Rb1 Rb4 O4 -115.11(5) . . . . ?
N5 Rb1 Rb4 O4 -168.41(10) . . . . ?
Rb2 Rb1 Rb4 O4 -31.61(3) . . . . ?
Rb3 Rb1 Rb4 O4 43.54(3) . . . . ?
O3 Rb1 Rb4 O2 -171.45(6) . . . . ?
O1 Rb1 Rb4 O2 99.24(5) . . . . ?
N2 Rb1 Rb4 O2 -22.86(6) . . . . ?
N5 Rb1 Rb4 O2 -76.15(10) . . . . ?
Rb2 Rb1 Rb4 O2 60.65(4) . . . . ?
Rb3 Rb1 Rb4 O2 135.79(4) . . . . ?
O2 Rb1 Rb4 O3 171.45(6) . . . . ?
O1 Rb1 Rb4 O3 -89.31(5) . . . . ?
N2 Rb1 Rb4 O3 148.59(6) . . . . ?
N5 Rb1 Rb4 O3 95.30(10) . . . . ?
Rb2 Rb1 Rb4 O3 -127.90(4) . . . . ?
Rb3 Rb1 Rb4 O3 -52.76(4) . . . . ?
O2 Rb1 Rb4 N4 -88.72(6) . . . . ?
O3 Rb1 Rb4 N4 99.84(6) . . . . ?
O1 Rb1 Rb4 N4 10.52(5) . . . . ?
N2 Rb1 Rb4 N4 -111.57(6) . . . . ?
N5 Rb1 Rb4 N4 -164.87(10) . . . . ?
Rb2 Rb1 Rb4 N4 -28.07(4) . . . . ?
Rb3 Rb1 Rb4 N4 47.08(4) . . . . ?
O2 Rb1 Rb4 N8 81.61(7) . . . . ?
O3 Rb1 Rb4 N8 -89.83(7) . . . . ?
O1 Rb1 Rb4 N8 -179.15(7) . . . . ?
N2 Rb1 Rb4 N8 58.76(7) . . . . ?
N5 Rb1 Rb4 N8 5.46(11) . . . . ?
Rb2 Rb1 Rb4 N8 142.26(6) . . . . ?
Rb3 Rb1 Rb4 N8 -142.59(6) . . . . ?
O2 Rb1 Rb4 Rb3 -135.79(4) . . . . ?
O3 Rb1 Rb4 Rb3 52.76(4) . . . . ?
O1 Rb1 Rb4 Rb3 -36.56(3) . . . . ?
N2 Rb1 Rb4 Rb3 -158.65(4) . . . . ?
N5 Rb1 Rb4 Rb3 148.05(9) . . . . ?
Rb2 Rb1 Rb4 Rb3 -75.146(6) . . . . ?
O2 Rb1 Rb4 Rb2 -60.65(4) . . . . ?
O3 Rb1 Rb4 Rb2 127.90(4) . . . . ?
O1 Rb1 Rb4 Rb2 38.59(3) . . . . ?
N2 Rb1 Rb4 Rb2 -83.51(4) . . . . ?
N5 Rb1 Rb4 Rb2 -136.80(9) . . . . ?
Rb3 Rb1 Rb4 Rb2 75.146(6) . . . . ?
O4 Rb2 O1 N1 -126.73(10) . . . . ?
O2 Rb2 O1 N1 146.10(10) . . . . ?
N6 Rb2 O1 N1 19.88(13) . . . . ?
Rb1 Rb2 O1 N1 138.46(11) . . . . ?
Rb4 Rb2 O1 N1 -169.49(9) . . . . ?
Rb3 Rb2 O1 N1 -133.44(11) . . . . ?
O4 Rb2 O1 Rb3 6.70(4) . . . . ?
O2 Rb2 O1 Rb3 -80.46(4) . . . . ?
N1 Rb2 O1 Rb3 133.44(11) . . . . ?
N6 Rb2 O1 Rb3 153.32(5) . . . . ?
Rb1 Rb2 O1 Rb3 -88.10(4) . . . . ?
Rb4 Rb2 O1 Rb3 -36.05(4) . . . . ?
O4 Rb2 O1 Rb1 94.81(4) . . . . ?
O2 Rb2 O1 Rb1 7.64(4) . . . . ?
N1 Rb2 O1 Rb1 -138.46(11) . . . . ?
N6 Rb2 O1 Rb1 -118.58(6) . . . . ?
Rb4 Rb2 O1 Rb1 52.05(3) . . . . ?
Rb3 Rb2 O1 Rb1 88.10(4) . . . . ?
O3 Rb3 O1 N1 176.06(16) . . . . ?
N3 Rb3 O1 N1 -161.47(16) . . . . ?
O4 Rb3 O1 N1 84.50(16) . . . . ?
N7 Rb3 O1 N1 -41.35(18) . . . . ?
Rb4 Rb3 O1 N1 127.69(16) . . . . ?
Rb1 Rb3 O1 N1 176.76(18) . . . . ?
Rb2 Rb3 O1 N1 90.67(17) . . . . ?
O3 Rb3 O1 Rb2 85.39(5) . . . . ?
N3 Rb3 O1 Rb2 107.86(5) . . . . ?
O4 Rb3 O1 Rb2 -6.17(4) . . . . ?
N7 Rb3 O1 Rb2 -132.02(5) . . . . ?
Rb4 Rb3 O1 Rb2 37.03(4) . . . . ?
Rb1 Rb3 O1 Rb2 86.09(4) . . . . ?
O3 Rb3 O1 Rb1 -0.70(4) . . . . ?
N3 Rb3 O1 Rb1 21.77(6) . . . . ?
O4 Rb3 O1 Rb1 -92.26(4) . . . . ?
N7 Rb3 O1 Rb1 141.90(5) . . . . ?
Rb4 Rb3 O1 Rb1 -49.06(3) . . . . ?
Rb2 Rb3 O1 Rb1 -86.09(4) . . . . ?
O2 Rb1 O1 N1 -87.86(17) . . . . ?
O3 Rb1 O1 N1 -175.84(18) . . . . ?
N2 Rb1 O1 N1 -70.78(18) . . . . ?
N5 Rb1 O1 N1 47.28(19) . . . . ?
Rb2 Rb1 O1 N1 -79.56(17) . . . . ?
Rb3 Rb1 O1 N1 -176.5(2) . . . . ?
Rb4 Rb1 O1 N1 -130.16(17) . . . . ?
O2 Rb1 O1 Rb2 -8.31(4) . . . . ?
O3 Rb1 O1 Rb2 -96.29(4) . . . . ?
N2 Rb1 O1 Rb2 8.78(6) . . . . ?
N5 Rb1 O1 Rb2 126.84(6) . . . . ?
Rb3 Rb1 O1 Rb2 -96.95(5) . . . . ?
Rb4 Rb1 O1 Rb2 -50.60(3) . . . . ?
O2 Rb1 O1 Rb3 88.64(4) . . . . ?
O3 Rb1 O1 Rb3 0.66(4) . . . . ?
N2 Rb1 O1 Rb3 105.72(5) . . . . ?
N5 Rb1 O1 Rb3 -136.21(6) . . . . ?
Rb2 Rb1 O1 Rb3 96.95(5) . . . . ?
Rb4 Rb1 O1 Rb3 46.35(3) . . . . ?
O3 Rb1 O2 N2 -126.78(10) . . . . ?
O1 Rb1 O2 N2 146.94(10) . . . . ?
N5 Rb1 O2 N2 13.42(12) . . . . ?
Rb2 Rb1 O2 N2 139.25(11) . . . . ?
Rb3 Rb1 O2 N2 -168.99(9) . . . . ?
Rb4 Rb1 O2 N2 -132.88(11) . . . . ?
O3 Rb1 O2 Rb4 6.10(4) . . . . ?
O1 Rb1 O2 Rb4 -80.19(4) . . . . ?
N2 Rb1 O2 Rb4 132.88(11) . . . . ?
N5 Rb1 O2 Rb4 146.30(5) . . . . ?
Rb2 Rb1 O2 Rb4 -87.87(4) . . . . ?
Rb3 Rb1 O2 Rb4 -36.11(3) . . . . ?
O3 Rb1 O2 Rb2 93.97(4) . . . . ?
O1 Rb1 O2 Rb2 7.68(4) . . . . ?
N2 Rb1 O2 Rb2 -139.25(11) . . . . ?
N5 Rb1 O2 Rb2 -125.83(5) . . . . ?
Rb3 Rb1 O2 Rb2 51.76(3) . . . . ?
Rb4 Rb1 O2 Rb2 87.87(4) . . . . ?
O4 Rb4 O2 N2 -179.16(16) . . . . ?
O3 Rb4 O2 N2 86.56(16) . . . . ?
N4 Rb4 O2 N2 -156.87(16) . . . . ?
N8 Rb4 O2 N2 -40.69(18) . . . . ?
Rb3 Rb4 O2 N2 129.74(16) . . . . ?
Rb2 Rb4 O2 N2 179.11(18) . . . . ?
Rb1 Rb4 O2 N2 92.53(17) . . . . ?
O4 Rb4 O2 Rb1 88.31(5) . . . . ?
O3 Rb4 O2 Rb1 -5.97(4) . . . . ?
N4 Rb4 O2 Rb1 110.59(5) . . . . ?
N8 Rb4 O2 Rb1 -133.22(5) . . . . ?
Rb3 Rb4 O2 Rb1 37.21(3) . . . . ?
Rb2 Rb4 O2 Rb1 86.58(4) . . . . ?
O4 Rb4 O2 Rb2 1.73(4) . . . . ?
O3 Rb4 O2 Rb2 -92.55(4) . . . . ?
N4 Rb4 O2 Rb2 24.02(6) . . . . ?
N8 Rb4 O2 Rb2 140.20(5) . . . . ?
Rb3 Rb4 O2 Rb2 -49.37(3) . . . . ?
Rb1 Rb4 O2 Rb2 -86.58(4) . . . . ?
O1 Rb2 O2 N2 -91.26(18) . . . . ?
O4 Rb2 O2 N2 179.30(18) . . . . ?
N1 Rb2 O2 N2 -73.69(19) . . . . ?
N6 Rb2 O2 N2 51.87(19) . . . . ?
Rb1 Rb2 O2 N2 -82.93(18) . . . . ?
Rb4 Rb2 O2 N2 -179.0(2) . . . . ?
Rb3 Rb2 O2 N2 -132.88(18) . . . . ?
O1 Rb2 O2 Rb1 -8.33(4) . . . . ?
O4 Rb2 O2 Rb1 -97.77(4) . . . . ?
N1 Rb2 O2 Rb1 9.25(6) . . . . ?
N6 Rb2 O2 Rb1 134.81(5) . . . . ?
Rb4 Rb2 O2 Rb1 -96.08(4) . . . . ?
Rb3 Rb2 O2 Rb1 -49.95(3) . . . . ?
O1 Rb2 O2 Rb4 87.75(5) . . . . ?
O4 Rb2 O2 Rb4 -1.69(4) . . . . ?
N1 Rb2 O2 Rb4 105.32(5) . . . . ?
N6 Rb2 O2 Rb4 -129.12(5) . . . . ?
Rb1 Rb2 O2 Rb4 96.08(4) . . . . ?
Rb3 Rb2 O2 Rb4 46.13(3) . . . . ?
O1 Rb3 O3 N3 132.17(11) . . . . ?
O4 Rb3 O3 N3 -144.51(10) . . . . ?
N7 Rb3 O3 N3 -9.75(13) . . . . ?
Rb4 Rb3 O3 N3 -138.38(12) . . . . ?
Rb1 Rb3 O3 N3 131.45(12) . . . . ?
Rb2 Rb3 O3 N3 172.99(10) . . . . ?
O1 Rb3 O3 Rb1 0.72(5) . . . . ?
N3 Rb3 O3 Rb1 -131.45(12) . . . . ?
O4 Rb3 O3 Rb1 84.04(4) . . . . ?
N7 Rb3 O3 Rb1 -141.20(5) . . . . ?
Rb4 Rb3 O3 Rb1 90.17(4) . . . . ?
Rb2 Rb3 O3 Rb1 41.54(3) . . . . ?
O1 Rb3 O3 Rb4 -89.45(4) . . . . ?
N3 Rb3 O3 Rb4 138.38(12) . . . . ?
O4 Rb3 O3 Rb4 -6.13(4) . . . . ?
N7 Rb3 O3 Rb4 128.63(5) . . . . ?
Rb1 Rb3 O3 Rb4 -90.17(4) . . . . ?
Rb2 Rb3 O3 Rb4 -48.64(3) . . . . ?
O2 Rb1 O3 N3 176.68(14) . . . . ?
O1 Rb1 O3 N3 -90.21(14) . . . . ?
N2 Rb1 O3 N3 153.15(14) . . . . ?
N5 Rb1 O3 N3 40.41(16) . . . . ?
Rb2 Rb1 O3 N3 -134.32(14) . . . . ?
Rb3 Rb1 O3 N3 -89.53(14) . . . . ?
Rb4 Rb1 O3 N3 -177.51(16) . . . . ?
O2 Rb1 O3 Rb3 -93.79(5) . . . . ?
O1 Rb1 O3 Rb3 -0.69(4) . . . . ?
N2 Rb1 O3 Rb3 -117.32(5) . . . . ?
N5 Rb1 O3 Rb3 129.94(6) . . . . ?
Rb2 Rb1 O3 Rb3 -44.79(4) . . . . ?
Rb4 Rb1 O3 Rb3 -87.98(5) . . . . ?
O2 Rb1 O3 Rb4 -5.81(4) . . . . ?
O1 Rb1 O3 Rb4 87.29(4) . . . . ?
N2 Rb1 O3 Rb4 -29.34(5) . . . . ?
N5 Rb1 O3 Rb4 -142.08(6) . . . . ?
Rb2 Rb1 O3 Rb4 43.19(3) . . . . ?
Rb3 Rb1 O3 Rb4 87.98(5) . . . . ?
O4 Rb4 O3 N3 91.71(16) . . . . ?
O2 Rb4 O3 N3 -177.17(16) . . . . ?
N4 Rb4 O3 N3 72.54(16) . . . . ?
N8 Rb4 O3 N3 -51.76(17) . . . . ?
Rb3 Rb4 O3 N3 84.80(15) . . . . ?
Rb2 Rb4 O3 N3 135.54(15) . . . . ?
Rb1 Rb4 O3 N3 177.20(17) . . . . ?
O4 Rb4 O3 Rb3 6.91(4) . . . . ?
O2 Rb4 O3 Rb3 98.03(4) . . . . ?
N4 Rb4 O3 Rb3 -12.26(6) . . . . ?
N8 Rb4 O3 Rb3 -136.56(5) . . . . ?
Rb2 Rb4 O3 Rb3 50.74(3) . . . . ?
Rb1 Rb4 O3 Rb3 92.39(4) . . . . ?
O4 Rb4 O3 Rb1 -85.49(4) . . . . ?
O2 Rb4 O3 Rb1 5.63(4) . . . . ?
N4 Rb4 O3 Rb1 -104.65(5) . . . . ?
N8 Rb4 O3 Rb1 131.05(5) . . . . ?
Rb3 Rb4 O3 Rb1 -92.39(4) . . . . ?
Rb2 Rb4 O3 Rb1 -41.65(3) . . . . ?
O2 Rb4 O4 N4 132.44(10) . . . . ?
O3 Rb4 O4 N4 -142.46(10) . . . . ?
N8 Rb4 O4 N4 -1.57(12) . . . . ?
Rb3 Rb4 O4 N4 -136.33(11) . . . . ?
Rb2 Rb4 O4 N4 134.26(12) . . . . ?
Rb1 Rb4 O4 N4 173.54(10) . . . . ?
O2 Rb4 O4 Rb2 -1.83(5) . . . . ?
O3 Rb4 O4 Rb2 83.28(5) . . . . ?
N4 Rb4 O4 Rb2 -134.26(12) . . . . ?
N8 Rb4 O4 Rb2 -135.83(5) . . . . ?
Rb3 Rb4 O4 Rb2 89.40(4) . . . . ?
Rb1 Rb4 O4 Rb2 39.28(3) . . . . ?
O2 Rb4 O4 Rb3 -91.23(4) . . . . ?
O3 Rb4 O4 Rb3 -6.13(4) . . . . ?
N4 Rb4 O4 Rb3 136.33(11) . . . . ?
N8 Rb4 O4 Rb3 134.76(5) . . . . ?
Rb2 Rb4 O4 Rb3 -89.40(4) . . . . ?
Rb1 Rb4 O4 Rb3 -50.13(3) . . . . ?
O1 Rb2 O4 N4 -179.84(15) . . . . ?
O2 Rb2 O4 N4 -86.99(15) . . . . ?
N1 Rb2 O4 N4 156.26(14) . . . . ?
N6 Rb2 O4 N4 28.00(16) . . . . ?
Rb1 Rb2 O4 N4 -130.66(14) . . . . ?
Rb4 Rb2 O4 N4 -88.73(14) . . . . ?
Rb3 Rb2 O4 N4 -173.76(16) . . . . ?
O1 Rb2 O4 Rb4 -91.11(5) . . . . ?
O2 Rb2 O4 Rb4 1.74(5) . . . . ?
N1 Rb2 O4 Rb4 -115.01(5) . . . . ?
N6 Rb2 O4 Rb4 116.73(5) . . . . ?
Rb1 Rb2 O4 Rb4 -41.93(4) . . . . ?
Rb3 Rb2 O4 Rb4 -85.03(4) . . . . ?
O1 Rb2 O4 Rb3 -6.08(4) . . . . ?
O2 Rb2 O4 Rb3 86.77(4) . . . . ?
N1 Rb2 O4 Rb3 -29.98(5) . . . . ?
N6 Rb2 O4 Rb3 -158.23(4) . . . . ?
Rb1 Rb2 O4 Rb3 43.10(3) . . . . ?
Rb4 Rb2 O4 Rb3 85.03(4) . . . . ?
O3 Rb3 O4 N4 87.16(15) . . . . ?
O1 Rb3 O4 N4 179.59(15) . . . . ?
N3 Rb3 O4 N4 69.26(15) . . . . ?
N7 Rb3 O4 N4 -51.02(16) . . . . ?
Rb4 Rb3 O4 N4 80.54(14) . . . . ?
Rb1 Rb3 O4 N4 132.20(14) . . . . ?
Rb2 Rb3 O4 N4 173.62(17) . . . . ?
O3 Rb3 O4 Rb4 6.62(4) . . . . ?
O1 Rb3 O4 Rb4 99.06(4) . . . . ?
N3 Rb3 O4 Rb4 -11.28(6) . . . . ?
N7 Rb3 O4 Rb4 -131.56(5) . . . . ?
Rb1 Rb3 O4 Rb4 51.66(3) . . . . ?
Rb2 Rb3 O4 Rb4 93.08(4) . . . . ?
O3 Rb3 O4 Rb2 -86.46(4) . . . . ?
O1 Rb3 O4 Rb2 5.98(4) . . . . ?
N3 Rb3 O4 Rb2 -104.36(5) . . . . ?
N7 Rb3 O4 Rb2 135.36(5) . . . . ?
Rb4 Rb3 O4 Rb2 -93.08(4) . . . . ?
Rb1 Rb3 O4 Rb2 -41.41(3) . . . . ?
Rb2 O1 N1 C5 -116.91(14) . . . . ?
Rb3 O1 N1 C5 147.67(14) . . . . ?
Rb1 O1 N1 C5 -37.2(2) . . . . ?
Rb2 O1 N1 C1 115.41(15) . . . . ?
Rb3 O1 N1 C1 20.0(2) . . . . ?
Rb1 O1 N1 C1 -164.83(14) . . . . ?
Rb3 O1 N1 Rb2 -95.42(13) . . . . ?
Rb1 O1 N1 Rb2 79.75(14) . . . . ?
C4 C5 N1 O1 -175.79(17) . . . . ?
C7 C5 N1 O1 69.1(2) . . . . ?
C6 C5 N1 O1 -49.6(2) . . . . ?
C4 C5 N1 C1 -52.2(3) . . . . ?
C7 C5 N1 C1 -167.4(2) . . . . ?
C6 C5 N1 C1 73.9(2) . . . . ?
C4 C5 N1 Rb2 112.34(17) . . . . ?
C7 C5 N1 Rb2 -2.8(2) . . . . ?
C6 C5 N1 Rb2 -121.48(17) . . . . ?
C9 C1 N1 O1 -71.3(2) . . . . ?
C8 C1 N1 O1 50.4(2) . . . . ?
C2 C1 N1 O1 174.58(19) . . . . ?
C9 C1 N1 C5 165.4(2) . . . . ?
C8 C1 N1 C5 -72.9(3) . . . . ?
C2 C1 N1 C5 51.3(3) . . . . ?
C9 C1 N1 Rb2 0.6(2) . . . . ?
C8 C1 N1 Rb2 122.29(18) . . . . ?
C2 C1 N1 Rb2 -113.50(18) . . . . ?
O4 Rb2 N1 O1 56.69(10) . . . . ?
O2 Rb2 N1 O1 -38.47(11) . . . . ?
N6 Rb2 N1 O1 -165.66(9) . . . . ?
Rb1 Rb2 N1 O1 -31.75(9) . . . . ?
Rb4 Rb2 N1 O1 12.03(11) . . . . ?
Rb3 Rb2 N1 O1 32.59(8) . . . . ?
O1 Rb2 N1 C5 97.51(19) . . . . ?
O4 Rb2 N1 C5 154.19(16) . . . . ?
O2 Rb2 N1 C5 59.04(17) . . . . ?
N6 Rb2 N1 C5 -68.16(17) . . . . ?
Rb1 Rb2 N1 C5 65.76(16) . . . . ?
Rb4 Rb2 N1 C5 109.53(16) . . . . ?
Rb3 Rb2 N1 C5 130.09(17) . . . . ?
O1 Rb2 N1 C1 -98.54(19) . . . . ?
O4 Rb2 N1 C1 -41.85(17) . . . . ?
O2 Rb2 N1 C1 -137.01(15) . . . . ?
N6 Rb2 N1 C1 95.79(16) . . . . ?
Rb1 Rb2 N1 C1 -130.29(16) . . . . ?
Rb4 Rb2 N1 C1 -86.52(16) . . . . ?
Rb3 Rb2 N1 C1 -65.96(15) . . . . ?
Rb1 O2 N2 C10 -124.56(14) . . . . ?
Rb4 O2 N2 C10 139.34(15) . . . . ?
Rb2 O2 N2 C10 -42.0(2) . . . . ?
Rb1 O2 N2 C14 109.42(17) . . . . ?
Rb4 O2 N2 C14 13.3(3) . . . . ?
Rb2 O2 N2 C14 -168.03(16) . . . . ?
Rb4 O2 N2 Rb1 -96.10(13) . . . . ?
Rb2 O2 N2 Rb1 82.56(15) . . . . ?
C18 C10 N2 O2 -49.2(2) . . . . ?
C17 C10 N2 O2 70.7(2) . . . . ?
C11 C10 N2 O2 -174.41(18) . . . . ?
C18 C10 N2 C14 72.9(3) . . . . ?
C17 C10 N2 C14 -167.2(2) . . . . ?
C11 C10 N2 C14 -52.3(3) . . . . ?
C18 C10 N2 Rb1 -119.48(19) . . . . ?
C17 C10 N2 Rb1 0.4(3) . . . . ?
C11 C10 N2 Rb1 115.29(18) . . . . ?
C15 C14 N2 O2 -70.8(2) . . . . ?
C13 C14 N2 O2 174.6(2) . . . . ?
C16 C14 N2 O2 50.2(3) . . . . ?
C15 C14 N2 C10 167.2(2) . . . . ?
C13 C14 N2 C10 52.6(3) . . . . ?
C16 C14 N2 C10 -71.8(3) . . . . ?
C15 C14 N2 Rb1 -2.1(2) . . . . ?
C13 C14 N2 Rb1 -116.7(2) . . . . ?
C16 C14 N2 Rb1 118.96(19) . . . . ?
O3 Rb1 N2 O2 56.01(10) . . . . ?
O1 Rb1 N2 O2 -37.56(11) . . . . ?
N5 Rb1 N2 O2 -168.93(10) . . . . ?
Rb2 Rb1 N2 O2 -31.13(8) . . . . ?
Rb3 Rb1 N2 O2 12.66(10) . . . . ?
Rb4 Rb1 N2 O2 33.34(8) . . . . ?
O2 Rb1 N2 C10 93.1(2) . . . . ?
O3 Rb1 N2 C10 149.10(18) . . . . ?
O1 Rb1 N2 C10 55.54(19) . . . . ?
N5 Rb1 N2 C10 -75.84(19) . . . . ?
Rb2 Rb1 N2 C10 61.96(18) . . . . ?
Rb3 Rb1 N2 C10 105.76(18) . . . . ?
Rb4 Rb1 N2 C10 126.43(19) . . . . ?
O2 Rb1 N2 C14 -99.31(18) . . . . ?
O3 Rb1 N2 C14 -43.30(16) . . . . ?
O1 Rb1 N2 C14 -136.86(15) . . . . ?
N5 Rb1 N2 C14 91.76(16) . . . . ?
Rb2 Rb1 N2 C14 -130.44(16) . . . . ?
Rb3 Rb1 N2 C14 -86.64(16) . . . . ?
Rb4 Rb1 N2 C14 -65.97(15) . . . . ?
Rb3 O3 N3 C19 121.30(14) . . . . ?
Rb1 O3 N3 C19 -147.21(13) . . . . ?
Rb4 O3 N3 C19 36.5(2) . . . . ?
Rb3 O3 N3 C23 -111.21(14) . . . . ?
Rb1 O3 N3 C23 -19.7(2) . . . . ?
Rb4 O3 N3 C23 164.03(13) . . . . ?
Rb1 O3 N3 Rb3 91.49(11) . . . . ?
Rb4 O3 N3 Rb3 -84.77(13) . . . . ?
C26 C19 N3 O3 -69.7(2) . . . . ?
C20 C19 N3 O3 174.24(17) . . . . ?
C27 C19 N3 O3 49.5(3) . . . . ?
C26 C19 N3 C23 166.89(18) . . . . ?
C20 C19 N3 C23 50.8(2) . . . . ?
C27 C19 N3 C23 -73.9(3) . . . . ?
C26 C19 N3 Rb3 0.4(2) . . . . ?
C20 C19 N3 Rb3 -115.62(18) . . . . ?
C27 C19 N3 Rb3 119.68(19) . . . . ?
C22 C23 N3 O3 -173.53(16) . . . . ?
C25 C23 N3 O3 -49.2(2) . . . . ?
C24 C23 N3 O3 72.0(2) . . . . ?
C22 C23 N3 C19 -50.2(2) . . . . ?
C25 C23 N3 C19 74.2(3) . . . . ?
C24 C23 N3 C19 -164.62(18) . . . . ?
C22 C23 N3 Rb3 117.55(17) . . . . ?
C25 C23 N3 Rb3 -118.09(17) . . . . ?
C24 C23 N3 Rb3 3.1(2) . . . . ?
O1 Rb3 N3 O3 -52.60(11) . . . . ?
O4 Rb3 N3 O3 39.73(11) . . . . ?
N7 Rb3 N3 O3 172.19(10) . . . . ?
Rb4 Rb3 N3 O3 31.52(9) . . . . ?
Rb1 Rb3 N3 O3 -35.36(9) . . . . ?
Rb2 Rb3 N3 O3 -7.91(11) . . . . ?
O3 Rb3 N3 C19 -94.84(19) . . . . ?
O1 Rb3 N3 C19 -147.44(15) . . . . ?
O4 Rb3 N3 C19 -55.10(16) . . . . ?
N7 Rb3 N3 C19 77.36(16) . . . . ?
Rb4 Rb3 N3 C19 -63.32(15) . . . . ?
Rb1 Rb3 N3 C19 -130.19(16) . . . . ?
Rb2 Rb3 N3 C19 -102.75(15) . . . . ?
O3 Rb3 N3 C23 98.80(18) . . . . ?
O1 Rb3 N3 C23 46.20(16) . . . . ?
O4 Rb3 N3 C23 138.54(14) . . . . ?
N7 Rb3 N3 C23 -89.00(15) . . . . ?
Rb4 Rb3 N3 C23 130.32(15) . . . . ?
Rb1 Rb3 N3 C23 63.45(14) . . . . ?
Rb2 Rb3 N3 C23 90.89(15) . . . . ?
Rb4 O4 N4 C28 -110.21(14) . . . . ?
Rb2 O4 N4 C28 -18.9(2) . . . . ?
Rb3 O4 N4 C28 170.02(12) . . . . ?
Rb4 O4 N4 C32 122.45(14) . . . . ?
Rb2 O4 N4 C32 -146.26(14) . . . . ?
Rb3 O4 N4 C32 42.7(2) . . . . ?
Rb2 O4 N4 Rb4 91.29(12) . . . . ?
Rb3 O4 N4 Rb4 -79.77(12) . . . . ?
C36 C28 N4 O4 70.4(2) . . . . ?
C29 C28 N4 O4 -175.28(16) . . . . ?
C35 C28 N4 O4 -50.4(2) . . . . ?
C36 C28 N4 C32 -166.42(18) . . . . ?
C29 C28 N4 C32 -52.1(2) . . . . ?
C35 C28 N4 C32 72.8(3) . . . . ?
C36 C28 N4 Rb4 0.4(2) . . . . ?
C29 C28 N4 Rb4 114.73(17) . . . . ?
C35 C28 N4 Rb4 -120.37(17) . . . . ?
C34 C32 N4 O4 -68.1(2) . . . . ?
C31 C32 N4 O4 176.02(17) . . . . ?
C33 C32 N4 O4 51.5(3) . . . . ?
C34 C32 N4 C28 168.38(18) . . . . ?
C31 C32 N4 C28 52.5(2) . . . . ?
C33 C32 N4 C28 -72.0(3) . . . . ?
C34 C32 N4 Rb4 3.2(2) . . . . ?
C31 C32 N4 Rb4 -112.63(19) . . . . ?
C33 C32 N4 Rb4 122.81(19) . . . . ?
O2 Rb4 N4 O4 -51.90(11) . . . . ?
O3 Rb4 N4 O4 42.81(11) . . . . ?
N8 Rb4 N4 O4 178.76(10) . . . . ?
Rb3 Rb4 N4 O4 34.02(9) . . . . ?
Rb2 Rb4 N4 O4 -32.90(9) . . . . ?
Rb1 Rb4 N4 O4 -7.36(11) . . . . ?
O4 Rb4 N4 C28 99.95(18) . . . . ?
O2 Rb4 N4 C28 48.05(15) . . . . ?
O3 Rb4 N4 C28 142.76(14) . . . . ?
N8 Rb4 N4 C28 -81.29(15) . . . . ?
Rb3 Rb4 N4 C28 133.97(15) . . . . ?
Rb2 Rb4 N4 C28 67.05(14) . . . . ?
Rb1 Rb4 N4 C28 92.59(14) . . . . ?
O4 Rb4 N4 C32 -94.90(19) . . . . ?
O2 Rb4 N4 C32 -146.79(15) . . . . ?
O3 Rb4 N4 C32 -52.09(17) . . . . ?
N8 Rb4 N4 C32 83.86(16) . . . . ?
Rb3 Rb4 N4 C32 -60.88(16) . . . . ?
Rb2 Rb4 N4 C32 -127.80(17) . . . . ?
Rb1 Rb4 N4 C32 -102.26(16) . . . . ?
C37 C37 N5 C38 68.4(4) 3_655 . . . ?
C37 C37 N5 C39 -171.9(3) 3_655 . . . ?
C37 C37 N5 Rb1 -69.4(4) 3_655 . . . ?
O2 Rb1 N5 C38 89.88(18) . . . . ?
O3 Rb1 N5 C38 -147.36(17) . . . . ?
O1 Rb1 N5 C38 -31.1(2) . . . . ?
N2 Rb1 N5 C38 96.34(18) . . . . ?
Rb2 Rb1 N5 C38 24.8(2) . . . . ?
Rb3 Rb1 N5 C38 -86.0(2) . . . . ?
Rb4 Rb1 N5 C38 143.46(15) . . . . ?
O2 Rb1 N5 C37 -130.0(2) . . . . ?
O3 Rb1 N5 C37 -7.3(2) . . . . ?
O1 Rb1 N5 C37 109.0(2) . . . . ?
N2 Rb1 N5 C37 -123.5(2) . . . . ?
Rb2 Rb1 N5 C37 164.94(18) . . . . ?
Rb3 Rb1 N5 C37 54.1(2) . . . . ?
Rb4 Rb1 N5 C37 -76.4(2) . . . . ?
O2 Rb1 N5 C39 -18.15(18) . . . . ?
O3 Rb1 N5 C39 104.60(17) . . . . ?
O1 Rb1 N5 C39 -139.13(15) . . . . ?
N2 Rb1 N5 C39 -11.69(17) . . . . ?
Rb2 Rb1 N5 C39 -83.20(16) . . . . ?
Rb3 Rb1 N5 C39 165.94(14) . . . . ?
Rb4 Rb1 N5 C39 35.4(2) . . . . ?
C41 C41 N6 C42 -70.1(3) 3_756 . . . ?
C41 C41 N6 C40 169.5(3) 3_756 . . . ?
C41 C41 N6 Rb2 44.9(3) 3_756 . . . ?
O1 Rb2 N6 C41 -81.56(18) . . . . ?
O4 Rb2 N6 C41 55.86(18) . . . . ?
O2 Rb2 N6 C41 158.66(16) . . . . ?
N1 Rb2 N6 C41 -71.55(17) . . . . ?
Rb1 Rb2 N6 C41 -155.81(14) . . . . ?
Rb4 Rb2 N6 C41 111.19(15) . . . . ?
Rb3 Rb2 N6 C41 -5.9(3) . . . . ?
O1 Rb2 N6 C42 38.16(18) . . . . ?
O4 Rb2 N6 C42 175.58(14) . . . . ?
O2 Rb2 N6 C42 -81.62(15) . . . . ?
N1 Rb2 N6 C42 48.17(16) . . . . ?
Rb1 Rb2 N6 C42 -36.09(17) . . . . ?
Rb4 Rb2 N6 C42 -129.09(14) . . . . ?
Rb3 Rb2 N6 C42 113.78(17) . . . . ?
O1 Rb2 N6 C40 155.27(17) . . . . ?
O4 Rb2 N6 C40 -67.31(19) . . . . ?
O2 Rb2 N6 C40 35.5(2) . . . . ?
N1 Rb2 N6 C40 165.28(18) . . . . ?
Rb1 Rb2 N6 C40 81.0(2) . . . . ?
Rb4 Rb2 N6 C40 -12.0(2) . . . . ?
Rb3 Rb2 N6 C40 -129.11(17) . . . . ?
C48 C43 N7 C45 66.9(3) 1_455 . . . ?
C48 C43 N7 C44 -173.5(2) 1_455 . . . ?
C48 C43 N7 Rb3 -54.5(3) 1_455 . . . ?
O3 Rb3 N7 C45 -54.76(16) . . . . ?
O1 Rb3 N7 C45 175.26(13) . . . . ?
N3 Rb3 N7 C45 -59.48(15) . . . . ?
O4 Rb3 N7 C45 67.94(15) . . . . ?
Rb4 Rb3 N7 C45 12.77(18) . . . . ?
Rb1 Rb3 N7 C45 -118.57(14) . . . . ?
Rb2 Rb3 N7 C45 120.67(13) . . . . ?
O3 Rb3 N7 C44 -164.82(13) . . . . ?
O1 Rb3 N7 C44 65.20(16) . . . . ?
N3 Rb3 N7 C44 -169.55(14) . . . . ?
O4 Rb3 N7 C44 -42.12(15) . . . . ?
Rb4 Rb3 N7 C44 -97.29(14) . . . . ?
Rb1 Rb3 N7 C44 131.37(13) . . . . ?
Rb2 Rb3 N7 C44 10.61(18) . . . . ?
O3 Rb3 N7 C43 71.8(2) . . . . ?
O1 Rb3 N7 C43 -58.1(2) . . . . ?
N3 Rb3 N7 C43 67.1(2) . . . . ?
O4 Rb3 N7 C43 -165.47(18) . . . . ?
Rb4 Rb3 N7 C43 139.36(17) . . . . ?
Rb1 Rb3 N7 C43 8.0(2) . . . . ?
Rb2 Rb3 N7 C43 -112.74(19) . . . . ?
C43 C48 N8 C46 63.5(3) 1_655 . . . ?
C43 C48 N8 C47 -176.5(2) 1_655 . . . ?
C43 C48 N8 Rb4 -42.2(3) 1_655 . . . ?
O4 Rb4 N8 C46 -55.50(15) . . . . ?
O2 Rb4 N8 C46 -177.67(13) . . . . ?
O3 Rb4 N8 C46 75.21(15) . . . . ?
N4 Rb4 N8 C46 -56.26(14) . . . . ?
Rb3 Rb4 N8 C46 19.19(17) . . . . ?
Rb2 Rb4 N8 C46 -118.22(13) . . . . ?
Rb1 Rb4 N8 C46 132.34(12) . . . . ?
O4 Rb4 N8 C47 -164.07(13) . . . . ?
O2 Rb4 N8 C47 73.75(15) . . . . ?
O3 Rb4 N8 C47 -33.36(16) . . . . ?
N4 Rb4 N8 C47 -164.84(14) . . . . ?
Rb3 Rb4 N8 C47 -89.39(15) . . . . ?
Rb2 Rb4 N8 C47 133.20(13) . . . . ?
Rb1 Rb4 N8 C47 23.76(17) . . . . ?
O4 Rb4 N8 C48 60.4(2) . . . . ?
O2 Rb4 N8 C48 -61.8(2) . . . . ?
O3 Rb4 N8 C48 -168.93(19) . . . . ?
N4 Rb4 N8 C48 59.6(2) . . . . ?
Rb3 Rb4 N8 C48 135.04(18) . . . . ?
Rb2 Rb4 N8 C48 -2.4(2) . . . . ?
Rb1 Rb4 N8 C48 -111.8(2) . . . . ?
